data_7708732
loop_
_publ_author_name
'P\"ocheim, Alexander'
'Albers, Lena'
'M\"uller, Thomas'
'Baumgartner, Judith'
'Marschner, Christoph'

_publ_section_title
;
 Silole Allylic Anions Instead of Silanides
;
_journal_name_full 'Dalton Transactions'
_journal_paper_doi 10.1039/D1DT02363B
_journal_year 2021
_chemical_formula_moiety 'C74 H146 K2 Si20'
_chemical_formula_sum 'C74 H146 K2 Si20'
_chemical_formula_weight 1675.90
_space_group_crystal_system triclinic
_space_group_IT_number 2
_space_group_name_Hall '-P 1'
_space_group_name_H-M_alt 'P -1'
_atom_sites_solution_hydrogens geom
_audit_creation_date 2021-10-24
_audit_creation_method
;
Olex2 1.5
(compiled 2021.10.07 svn.r9718050b for OlexSys, GUI svn.r6410)
;
_audit_update_record
;
2021-10-25 deposited with the CCDC.	2021-11-05 downloaded from the CCDC.
;
_cell_angle_alpha 110.608(3)
_cell_angle_beta 93.224(3)
_cell_angle_gamma 101.578(3)
_cell_formula_units_Z 2
_cell_length_a 16.821(3)
_cell_length_b 17.503(3)
_cell_length_c 18.760(3)
_cell_measurement_reflns_used 974
_cell_measurement_temperature 496(2)
_cell_measurement_theta_max 25.00
_cell_measurement_theta_min 2.34
_cell_volume 5015.9(15)
_computing_cell_refinement 'SAINT v6.45A (Bruker, 2003)'
_computing_data_reduction 'SAINT v6.45A (Bruker, 2003)'
_computing_molecular_graphics 'Olex2 1.5 (Dolomanov et al., 2009)'
_computing_publication_material 'Olex2 1.5 (Dolomanov et al., 2009)'
_computing_structure_refinement 'SHELXL 2018/3 (Sheldrick, 2015)'
_computing_structure_solution 'SHELXS-97 (Sheldrick, 1990)'
_diffrn_ambient_temperature 496.30
_diffrn_measured_fraction_theta_full 0.992
_diffrn_measured_fraction_theta_max 0.992
_diffrn_measurement_device_type 'CCD area detector'
_diffrn_measurement_method 'phi and omega scans'
_diffrn_radiation_monochromator graphite
_diffrn_radiation_type MoK\a
_diffrn_radiation_wavelength 0.71073
_diffrn_reflns_av_R_equivalents 0.0657
_diffrn_reflns_av_unetI/netI 0.1109
_diffrn_reflns_Laue_measured_fraction_full 0.992
_diffrn_reflns_Laue_measured_fraction_max 0.992
_diffrn_reflns_limit_h_max 20
_diffrn_reflns_limit_h_min -20
_diffrn_reflns_limit_k_max 20
_diffrn_reflns_limit_k_min -20
_diffrn_reflns_limit_l_max 22
_diffrn_reflns_limit_l_min -22
_diffrn_reflns_number 36177
_diffrn_reflns_point_group_measured_fraction_full 0.992
_diffrn_reflns_point_group_measured_fraction_max 0.992
_diffrn_reflns_theta_full 24.999
_diffrn_reflns_theta_max 24.999
_diffrn_reflns_theta_min 1.248
_diffrn_source_current 40.0
_diffrn_source_power 2.0
_diffrn_source_voltage 50.0
_exptl_absorpt_coefficient_mu 0.369
_exptl_absorpt_correction_T_max 0.9537
_exptl_absorpt_correction_T_min 0.702544
_exptl_absorpt_correction_type none
_exptl_absorpt_process_details
;
SADABS v.2.10 (Bruker,2003) was used for absorption correction.
R(int) was 0.0727 before and 0.0458 after correction.
The Ratio of minimum to maximum transmission is 0.7025.
The \l/2 correction factor is 0.0015.
;
_exptl_crystal_colour purple
_exptl_crystal_density_diffrn 1.110
_exptl_crystal_density_method 'not measured'
_exptl_crystal_description blocks
_exptl_crystal_F_000 1816
_exptl_crystal_size_max 0.28
_exptl_crystal_size_mid 0.22
_exptl_crystal_size_min 0.13
_refine_diff_density_max 0.926
_refine_diff_density_min -0.642
_refine_diff_density_rms 0.113
_refine_ls_extinction_method none
_refine_ls_goodness_of_fit_ref 1.013
_refine_ls_hydrogen_treatment constr
_refine_ls_matrix_type full
_refine_ls_number_parameters 907
_refine_ls_number_reflns 17515
_refine_ls_number_restraints 6
_refine_ls_restrained_S_all 1.013
_refine_ls_R_factor_all 0.1644
_refine_ls_R_factor_gt 0.1429
_refine_ls_shift/su_max 0.000
_refine_ls_shift/su_mean 0.000
_refine_ls_structure_factor_coef Fsqd
_refine_ls_weighting_details 'w=1/[\s^2^(Fo^2^)+(0.0032P)^2^+110.3815P] where P=(Fo^2^+2Fc^2^)/3'
_refine_ls_weighting_scheme calc
_refine_ls_wR_factor_gt 0.2678
_refine_ls_wR_factor_ref 0.2805
_reflns_Friedel_coverage 0.000
_reflns_number_gt 14766
_reflns_number_total 17515
_reflns_threshold_expression 'I > 2\s(I)'
_cod_data_source_file d1dt02363b2.cif
_cod_data_source_block sad1_K[4a]_1303j
_cod_original_cell_volume 5016.0(13)
_cod_database_code 7708732
_shelx_shelxl_version_number 2018/3
_shelx_space_group_comment
;
The symmetry employed for this shelxl refinement is uniquely defined
by the following loop, which should always be used as a source of
symmetry information in preference to the above space-group names.
They are only intended as comments.
;
_shelx_estimated_absorpt_t_max 0.954
_shelx_estimated_absorpt_t_min 0.904
_olex2_refinement_description
;
1. Fixed Uiso
 At 1.2 times of:
  All C(H) groups
 At 1.5 times of:
  All C(H,H,H) groups
2. Uiso/Uaniso restraints and constraints
Uanis(C9) \\sim Ueq: with sigma of 0.001 and sigma for terminal atoms of 0.001
3.a Ternary CH refined with riding coordinates:
 C17(H17), C4(H4)
3.b Aromatic/amide H refined with riding coordinates:
 C10(H10), C7(H7), C11(H11), C8(H8), C20(H20), C12(H12), C32(H32), C33(H33),
 C34(H34), C30(H30), C21(H21), C35(H35), C41(H41), C42(H42), C43(H43), C45(H45),
  C48(H48), C50(H50)
3.c Idealised Me refined as rotating group:
 C16(H16A,H16B,H16C), C25(H25A,H25B,H25C), C27(H27A,H27B,H27C), C38(H38A,H38B,
 H38C), C39(H39A,H39B,H39C), C23(H23A,H23B,H23C), C26(H26A,H26B,H26C), C28(H28A,
 H28B,H28C), C31(H31A,H31B,H31C), C29(H29A,H29B,H29C), C36(H36A,H36B,H36C),
 C37(H37A,H37B,H37C), C22(H22A,H22B,H22C), C24(H24A,H24B,H24C), C44(H44A,H44B,
 H44C), C46(H46A,H46B,H46C), C47(H47A,H47B,H47C), C49(H49A,H49B,H49C), C51(H51A,
 H51B,H51C), C52(H52A,H52B,H52C), C53(H53A,H53B,H53C), C54(H54A,H54B,H54C),
 C55(H55A,H55B,H55C), C56(H56A,H56B,H56C), C57(H57A,H57B,H57C), C58(H58A,H58B,
 H58C), C59(H59A,H59B,H59C), C60(H60A,H60B,H60C), C61(H61A,H61B,H61C), C62(H62A,
 H62B,H62C), C63(H63A,H63B,H63C), C64(H64A,H64B,H64C), C65(H65A,H65B,H65C),
 C66(H66A,H66B,H66C), C67(H67A,H67B,H67C), C68(H68A,H68B,H68C), C69(H69A,H69B,
 H69C), C70(H70A,H70B,H70C), C71(H71A,H71B,H71C), C72(H72A,H72B,H72C), C73(H73A,
 H73B,H73C), C74(H74A,H74B,H74C)
;
_olex2_submission_special_instructions 'No special instructions were received'

loop_
_space_group_symop_operation_xyz
'x, y, z'
'-x, -y, -z'

loop_
_atom_site_label
_atom_site_type_symbol
_atom_site_fract_x
_atom_site_fract_y
_atom_site_fract_z
_atom_site_U_iso_or_equiv
_atom_site_adp_type
_atom_site_occupancy
_atom_site_site_symmetry_order
_atom_site_calc_flag
_atom_site_refinement_flags_posn
_atom_site_refinement_flags_adp
_atom_site_refinement_flags_occupancy
_atom_site_disorder_assembly
_atom_site_disorder_group
K1 K 0.41873(16) 0.03077(14) 0.25298(13) 0.0357(6) Uani 1 1 d . . . . .
Si1 Si 0.32212(15) -0.39127(16) 0.14056(15) 0.0218(6) Uani 1 1 d . . . . .
Si12 Si 0.38182(15) 0.23596(16) 0.37605(14) 0.0199(5) Uani 1 1 d . . . . .
Si2 Si 0.51699(15) -0.36769(16) 0.14519(15) 0.0207(5) Uani 1 1 d . . . . .
Si13 Si 0.56613(15) 0.34671(15) 0.43276(14) 0.0204(5) Uani 1 1 d . . . . .
Si3 Si 0.23709(15) -0.32753(16) 0.08938(15) 0.0213(6) Uani 1 1 d . . . . .
Si4 Si 0.62208(15) -0.24106(16) 0.31286(14) 0.0212(6) Uani 1 1 d . . . . .
Si5 Si 0.76128(15) -0.17117(17) 0.31474(15) 0.0231(6) Uani 1 1 d . . . . .
Si14 Si 0.15201(15) 0.20295(16) 0.20137(15) 0.0204(5) Uani 1 1 d . . . . .
Si15 Si 0.28964(15) 0.28659(16) 0.24575(15) 0.0211(6) Uani 1 1 d . . . . .
Si16 Si 0.69022(16) 0.31587(16) 0.39760(14) 0.0218(6) Uani 1 1 d . . . . .
Si17 Si 0.14965(16) 0.06462(16) 0.12192(15) 0.0245(6) Uani 1 1 d . . . . .
Si6 Si 0.80104(18) -0.02888(18) 0.39736(18) 0.0333(7) Uani 1 1 d . . . . .
Si18 Si 0.08104(18) 0.26192(19) 0.12960(18) 0.0326(7) Uani 1 1 d . . . . .
Si19 Si 0.76437(18) 0.29854(19) 0.49940(16) 0.0321(7) Uani 1 1 d . . . . .
Si7 Si 0.85769(18) -0.23552(19) 0.35409(18) 0.0327(7) Uani 1 1 d . . . . .
Si8 Si 0.13919(17) -0.27977(19) 0.16654(17) 0.0310(7) Uani 1 1 d . . . . .
Si20 Si 0.07130(17) 0.19258(19) 0.29798(17) 0.0318(7) Uani 1 1 d . . . . .
Si9 Si 0.79126(17) -0.17724(18) 0.19245(16) 0.0284(6) Uani 1 1 d . . . . .
K2 K 0.64816(18) 0.23104(17) 0.10799(17) 0.0507(7) Uani 1 1 d . . . . .
Si10 Si 0.18203(18) -0.42461(19) -0.03485(17) 0.0341(7) Uani 1 1 d . . . . .
Si22 Si 0.7735(2) 0.42010(19) 0.36536(18) 0.0369(7) Uani 1 1 d . . . . .
C14 C 0.6584(5) 0.2181(5) 0.3055(5) 0.0192(19) Uani 1 1 d . . . . .
C5 C 0.3940(5) -0.2038(5) 0.1155(5) 0.0135(17) Uani 1 1 d . . . . .
C9 C 0.5011(5) -0.1304(5) 0.2720(5) 0.0158(18) Uani 1 1 d . U . . .
C19 C 0.4514(5) 0.2258(6) 0.1696(5) 0.023(2) Uani 1 1 d . . . . .
C6 C 0.3089(5) -0.2327(5) 0.0794(5) 0.0195(19) Uani 1 1 d . . . . .
C10 C 0.5655(6) -0.0618(6) 0.2896(6) 0.028(2) Uani 1 1 d . . . . .
H10 H 0.607827 -0.064840 0.259631 0.034 Uiso 1 1 calc R U . . .
C1 C 0.4349(5) -0.2511(5) 0.1469(5) 0.0182(19) Uani 1 1 d . . . . .
C13 C 0.4954(5) 0.2396(5) 0.3783(5) 0.0176(18) Uani 1 1 d . . . . .
C15 C 0.5774(5) 0.1864(5) 0.2630(5) 0.0153(18) Uani 1 1 d . . . . .
C17 C 0.3685(5) 0.2434(5) 0.2801(5) 0.0147(17) Uani 1 1 d . . . . .
H17 H 0.335858 0.185515 0.255895 0.018 Uiso 1 1 calc R U . . .
C2 C 0.4989(5) -0.2152(6) 0.2122(5) 0.0199(19) Uani 1 1 d . . . . .
C7 C 0.4352(6) -0.1260(5) 0.1126(5) 0.025(2) Uani 1 1 d . . . . .
H7 H 0.488955 -0.103082 0.136859 0.030 Uiso 1 1 calc R U . . .
C3 C 0.5483(5) -0.2649(5) 0.2271(5) 0.0168(18) Uani 1 1 d . . . . .
C18 C 0.4401(5) 0.2226(5) 0.2469(5) 0.0170(18) Uani 1 1 d . . . . .
C11 C 0.4368(6) -0.1217(7) 0.3151(6) 0.032(2) Uani 1 1 d . . . . .
H11 H 0.390723 -0.166063 0.301545 0.039 Uiso 1 1 calc R U . . .
C8 C 0.2750(6) -0.1874(6) 0.0442(6) 0.028(2) Uani 1 1 d . . . . .
H8 H 0.220324 -0.206936 0.022107 0.034 Uiso 1 1 calc R U . . .
C20 C 0.4965(5) 0.2972(6) 0.1616(5) 0.022(2) Uani 1 1 d . . . . .
H20 H 0.522710 0.342641 0.205668 0.026 Uiso 1 1 calc R U . . .
C4 C 0.4188(5) -0.3463(5) 0.1104(5) 0.0169(18) Uani 1 1 d . . . . .
H4 H 0.412285 -0.364063 0.054265 0.020 Uiso 1 1 calc R U . . .
C16 C 0.7916(8) 0.4015(7) 0.5838(6) 0.048(3) Uani 1 1 d . . . . .
H16A H 0.819474 0.394622 0.626382 0.071 Uiso 1 1 calc R U . . .
H16B H 0.742475 0.419378 0.598057 0.071 Uiso 1 1 calc R U . . .
H16C H 0.826671 0.443012 0.569943 0.071 Uiso 1 1 calc R U . . .
C12 C 0.4390(7) -0.0500(6) 0.3771(6) 0.031(2) Uani 1 1 d . . . . .
H12 H 0.395825 -0.047172 0.406026 0.037 Uiso 1 1 calc R U . . .
C40 C 0.5058(5) 0.2149(5) 0.2922(5) 0.0158(18) Uani 1 1 d . . . . .
C25 C 0.4992(7) -0.4666(6) 0.1669(6) 0.035(3) Uani 1 1 d . . . . .
H25A H 0.550921 -0.476767 0.180267 0.053 Uiso 1 1 calc R U . . .
H25B H 0.469458 -0.513164 0.122398 0.053 Uiso 1 1 calc R U . . .
H25C H 0.468023 -0.460239 0.209110 0.053 Uiso 1 1 calc R U . . .
C27 C 0.2868(6) -0.5080(6) 0.0973(6) 0.027(2) Uani 1 1 d . . . . .
H27A H 0.286229 -0.526654 0.042633 0.040 Uiso 1 1 calc R U . . .
H27B H 0.232621 -0.524836 0.108653 0.040 Uiso 1 1 calc R U . . .
H27C H 0.323491 -0.532564 0.118481 0.040 Uiso 1 1 calc R U . . .
C32 C 0.4205(7) 0.1645(6) 0.0308(6) 0.034(3) Uani 1 1 d . . . . .
H32 H 0.395023 0.119033 -0.013464 0.041 Uiso 1 1 calc R U . . .
C38 C 0.5385(6) 0.4273(6) 0.3985(6) 0.028(2) Uani 1 1 d . . . . .
H38A H 0.485532 0.435080 0.411501 0.042 Uiso 1 1 calc R U . . .
H38B H 0.537168 0.408719 0.343691 0.042 Uiso 1 1 calc R U . . .
H38C H 0.578555 0.479513 0.422588 0.042 Uiso 1 1 calc R U . . .
C39 C 0.3541(7) 0.3173(7) 0.4605(6) 0.037(3) Uani 1 1 d . . . . .
H39A H 0.381520 0.372267 0.463499 0.055 Uiso 1 1 calc R U . . .
H39B H 0.370793 0.309639 0.506793 0.055 Uiso 1 1 calc R U . . .
H39C H 0.295957 0.311642 0.454318 0.055 Uiso 1 1 calc R U . . .
C33 C 0.4675(7) 0.2370(7) 0.0250(6) 0.032(2) Uani 1 1 d . . . . .
H33 H 0.473879 0.239944 -0.022923 0.039 Uiso 1 1 calc R U . . .
C34 C 0.5041(6) 0.3035(7) 0.0907(6) 0.035(3) Uani 1 1 d . . . . .
H34 H 0.534085 0.352796 0.087686 0.042 Uiso 1 1 calc R U . . .
C23 C 0.6325(7) -0.3443(7) 0.3202(6) 0.038(3) Uani 1 1 d . . . . .
H23A H 0.580224 -0.374408 0.325530 0.057 Uiso 1 1 calc R U . . .
H23B H 0.671314 -0.333135 0.364194 0.057 Uiso 1 1 calc R U . . .
H23C H 0.651104 -0.377397 0.274536 0.057 Uiso 1 1 calc R U . . .
C26 C 0.5858(6) -0.3873(6) 0.0679(6) 0.029(2) Uani 1 1 d . . . . .
H26A H 0.598596 -0.339186 0.053461 0.044 Uiso 1 1 calc R U . . .
H26B H 0.558340 -0.435681 0.023784 0.044 Uiso 1 1 calc R U . . .
H26C H 0.635502 -0.396934 0.086972 0.044 Uiso 1 1 calc R U . . .
C30 C 0.3201(6) -0.1131(6) 0.0410(6) 0.030(2) Uani 1 1 d . . . . .
H30 H 0.296953 -0.084163 0.015533 0.036 Uiso 1 1 calc R U . . .
C28 C 0.3315(6) -0.3603(6) 0.2473(6) 0.031(2) Uani 1 1 d . . . . .
H28A H 0.350999 -0.401576 0.261432 0.046 Uiso 1 1 calc R U . . .
H28B H 0.278876 -0.356647 0.263651 0.046 Uiso 1 1 calc R U . . .
H28C H 0.369455 -0.306647 0.271535 0.046 Uiso 1 1 calc R U . . .
C31 C 0.2204(7) 0.0249(6) 0.1753(6) 0.035(3) Uani 1 1 d . . . . .
H31A H 0.197076 0.018870 0.219095 0.052 Uiso 1 1 calc R U . . .
H31B H 0.272714 0.064260 0.192063 0.052 Uiso 1 1 calc R U . . .
H31C H 0.227165 -0.028554 0.141670 0.052 Uiso 1 1 calc R U . . .
C21 C 0.5685(7) 0.0120(7) 0.3511(6) 0.038(3) Uani 1 1 d . . . . .
H21 H 0.612886 0.057715 0.362259 0.045 Uiso 1 1 calc R U . . .
C29 C 0.0599(7) -0.2506(9) 0.1142(7) 0.054(3) Uani 1 1 d . . . . .
H29A H 0.029174 -0.219073 0.150266 0.081 Uiso 1 1 calc R U . . .
H29B H 0.023655 -0.300618 0.077894 0.081 Uiso 1 1 calc R U . . .
H29C H 0.086197 -0.217017 0.087357 0.081 Uiso 1 1 calc R U . . .
C36 C 0.7012(8) 0.2183(7) 0.5317(7) 0.046(3) Uani 1 1 d . . . . .
H36A H 0.684339 0.165478 0.489087 0.070 Uiso 1 1 calc R U . . .
H36B H 0.653650 0.236740 0.550292 0.070 Uiso 1 1 calc R U . . .
H36C H 0.733305 0.211593 0.572064 0.070 Uiso 1 1 calc R U . . .
C37 C 0.5647(6) 0.3825(6) 0.5395(5) 0.032(2) Uani 1 1 d . . . . .
H37A H 0.605489 0.433921 0.564796 0.048 Uiso 1 1 calc R U . . .
H37B H 0.576267 0.340222 0.557320 0.048 Uiso 1 1 calc R U . . .
H37C H 0.511641 0.391528 0.550783 0.048 Uiso 1 1 calc R U . . .
C35 C 0.4116(6) 0.1602(6) 0.1025(6) 0.029(2) Uani 1 1 d . . . . .
H35 H 0.378457 0.112493 0.105688 0.035 Uiso 1 1 calc R U . . .
C22 C 0.5844(6) -0.1840(6) 0.4064(5) 0.032(2) Uani 1 1 d . . . . .
H22A H 0.576838 -0.130834 0.407046 0.048 Uiso 1 1 calc R U . . .
H22B H 0.624029 -0.175063 0.449089 0.048 Uiso 1 1 calc R U . . .
H22C H 0.533159 -0.217369 0.410158 0.048 Uiso 1 1 calc R U . . .
C24 C 0.8409(8) -0.3508(8) 0.3002(8) 0.053(3) Uani 1 1 d . . . . .
H24A H 0.848779 -0.361209 0.247641 0.080 Uiso 1 1 calc R U . . .
H24B H 0.786032 -0.378289 0.302117 0.080 Uiso 1 1 calc R U . . .
H24C H 0.879190 -0.372295 0.323146 0.080 Uiso 1 1 calc R U . . .
C41 C 0.5692(6) 0.1192(6) 0.1917(5) 0.024(2) Uani 1 1 d . . . . .
H41 H 0.517280 0.095836 0.163259 0.029 Uiso 1 1 calc R U . . .
C42 C 0.7224(6) 0.1827(6) 0.2720(5) 0.025(2) Uani 1 1 d . . . . .
H42 H 0.775059 0.204620 0.298890 0.031 Uiso 1 1 calc R U . . .
C43 C 0.4010(6) -0.0832(6) 0.0768(5) 0.029(2) Uani 1 1 d . . . . .
H43 H 0.431950 -0.033183 0.076032 0.034 Uiso 1 1 calc R U . . .
C44 C 0.3269(6) 0.1330(6) 0.3826(5) 0.027(2) Uani 1 1 d . . . . .
H44A H 0.298554 0.095391 0.332942 0.041 Uiso 1 1 calc R U . . .
H44B H 0.288152 0.143574 0.418530 0.041 Uiso 1 1 calc R U . . .
H44C H 0.366159 0.108050 0.399782 0.041 Uiso 1 1 calc R U . . .
C45 C 0.5049(7) 0.0180(6) 0.3966(5) 0.033(2) Uani 1 1 d . . . . .
H45 H 0.507156 0.066734 0.438866 0.039 Uiso 1 1 calc R U . . .
C46 C 0.2795(7) 0.3847(7) 0.3247(7) 0.043(3) Uani 1 1 d . . . . .
H46A H 0.269420 0.372781 0.370072 0.064 Uiso 1 1 calc R U . . .
H46B H 0.234710 0.404010 0.308764 0.064 Uiso 1 1 calc R U . . .
H46C H 0.329285 0.427309 0.335792 0.064 Uiso 1 1 calc R U . . .
C47 C 0.2680(7) -0.4566(7) -0.0878(6) 0.041(3) Uani 1 1 d . . . . .
H47A H 0.247770 -0.486720 -0.141385 0.062 Uiso 1 1 calc R U . . .
H47B H 0.290805 -0.492047 -0.067532 0.062 Uiso 1 1 calc R U . . .
H47C H 0.309576 -0.407470 -0.081603 0.062 Uiso 1 1 calc R U . . .
C48 C 0.6323(7) 0.0864(6) 0.1621(5) 0.030(2) Uani 1 1 d . . . . .
H48 H 0.622476 0.042485 0.114486 0.036 Uiso 1 1 calc R U . . .
C49 C 0.7105(7) -0.1537(7) 0.1369(6) 0.039(3) Uani 1 1 d . . . . .
H49A H 0.711560 -0.094942 0.158923 0.059 Uiso 1 1 calc R U . . .
H49B H 0.657739 -0.185954 0.138637 0.059 Uiso 1 1 calc R U . . .
H49C H 0.720444 -0.168126 0.084395 0.059 Uiso 1 1 calc R U . . .
C50 C 0.7108(6) 0.1177(6) 0.2018(6) 0.029(2) Uani 1 1 d . . . . .
H50 H 0.754226 0.095663 0.181811 0.034 Uiso 1 1 calc R U . . .
C51 C -0.0415(7) 0.1657(9) 0.2635(7) 0.052(3) Uani 1 1 d . . . . .
H51A H -0.055304 0.114926 0.218607 0.078 Uiso 1 1 calc R U . . .
H51B H -0.055144 0.210649 0.250977 0.078 Uiso 1 1 calc R U . . .
H51C H -0.071823 0.157897 0.303258 0.078 Uiso 1 1 calc R U . . .
C52 C 0.8049(7) -0.2851(7) 0.1365(6) 0.039(3) Uani 1 1 d . . . . .
H52A H 0.765617 -0.326138 0.147354 0.059 Uiso 1 1 calc R U . . .
H52B H 0.859276 -0.288725 0.151024 0.059 Uiso 1 1 calc R U . . .
H52C H 0.796847 -0.295647 0.082498 0.059 Uiso 1 1 calc R U . . .
C53 C 0.0460(6) -0.0063(7) 0.1016(7) 0.042(3) Uani 1 1 d . . . . .
H53A H 0.008206 0.014101 0.076838 0.062 Uiso 1 1 calc R U . . .
H53B H 0.028319 -0.007842 0.148932 0.062 Uiso 1 1 calc R U . . .
H53C H 0.047862 -0.061856 0.068443 0.062 Uiso 1 1 calc R U . . .
C54 C 0.7837(7) 0.0401(7) 0.3431(7) 0.046(3) Uani 1 1 d . . . . .
H54A H 0.731475 0.016460 0.311145 0.070 Uiso 1 1 calc R U . . .
H54B H 0.826215 0.043606 0.311557 0.070 Uiso 1 1 calc R U . . .
H54C H 0.784468 0.095247 0.378917 0.070 Uiso 1 1 calc R U . . .
C55 C 0.1243(8) 0.2611(9) 0.0404(7) 0.052(3) Uani 1 1 d . . . . .
H55A H 0.088669 0.278531 0.010527 0.077 Uiso 1 1 calc R U . . .
H55B H 0.129070 0.205344 0.010873 0.077 Uiso 1 1 calc R U . . .
H55C H 0.177414 0.298988 0.053682 0.077 Uiso 1 1 calc R U . . .
C56 C 0.8889(7) -0.1005(8) 0.1973(7) 0.046(3) Uani 1 1 d . . . . .
H56A H 0.902215 -0.109767 0.146286 0.069 Uiso 1 1 calc R U . . .
H56B H 0.932467 -0.108322 0.227431 0.069 Uiso 1 1 calc R U . . .
H56C H 0.882129 -0.044297 0.220677 0.069 Uiso 1 1 calc R U . . .
C57 C 0.1838(8) 0.0570(8) 0.0279(6) 0.043(3) Uani 1 1 d . . . . .
H57A H 0.188365 0.000677 0.000265 0.065 Uiso 1 1 calc R U . . .
H57B H 0.236099 0.095215 0.036156 0.065 Uiso 1 1 calc R U . . .
H57C H 0.144504 0.071144 -0.001481 0.065 Uiso 1 1 calc R U . . .
C58 C 0.8643(8) 0.2710(9) 0.4769(8) 0.059(4) Uani 1 1 d . . . . .
H58A H 0.893449 0.270218 0.522002 0.089 Uiso 1 1 calc R U . . .
H58B H 0.896457 0.312147 0.460547 0.089 Uiso 1 1 calc R U . . .
H58C H 0.854336 0.216648 0.436550 0.089 Uiso 1 1 calc R U . . .
C59 C 0.0881(7) -0.3651(9) 0.1980(8) 0.056(4) Uani 1 1 d . . . . .
H59A H 0.045947 -0.347489 0.227739 0.085 Uiso 1 1 calc R U . . .
H59B H 0.127857 -0.377074 0.228819 0.085 Uiso 1 1 calc R U . . .
H59C H 0.064356 -0.414790 0.153651 0.085 Uiso 1 1 calc R U . . .
C60 C 0.3150(7) 0.3243(8) 0.1656(7) 0.046(3) Uani 1 1 d . . . . .
H60A H 0.368216 0.362130 0.179782 0.070 Uiso 1 1 calc R U . . .
H60B H 0.274831 0.353000 0.156430 0.070 Uiso 1 1 calc R U . . .
H60C H 0.314864 0.277145 0.119746 0.070 Uiso 1 1 calc R U . . .
C61 C 0.0908(8) 0.1095(8) 0.3333(7) 0.053(3) Uani 1 1 d . . . . .
H61A H 0.059038 0.108598 0.374027 0.079 Uiso 1 1 calc R U . . .
H61B H 0.147992 0.121571 0.352135 0.079 Uiso 1 1 calc R U . . .
H61C H 0.075502 0.055769 0.291810 0.079 Uiso 1 1 calc R U . . .
C62 C 0.0831(8) 0.3735(7) 0.1884(7) 0.052(3) Uani 1 1 d . . . . .
H62A H 0.138026 0.407059 0.197329 0.077 Uiso 1 1 calc R U . . .
H62B H 0.064824 0.376913 0.236743 0.077 Uiso 1 1 calc R U . . .
H62C H 0.047585 0.393919 0.161358 0.077 Uiso 1 1 calc R U . . .
C63 C 0.9643(7) -0.1921(8) 0.3425(8) 0.054(3) Uani 1 1 d . . . . .
H63A H 1.001647 -0.213333 0.366854 0.080 Uiso 1 1 calc R U . . .
H63B H 0.976895 -0.131936 0.365950 0.080 Uiso 1 1 calc R U . . .
H63C H 0.969426 -0.208660 0.288798 0.080 Uiso 1 1 calc R U . . .
C64 C 0.8555(8) -0.2168(9) 0.4583(7) 0.056(3) Uani 1 1 d . . . . .
H64A H 0.901556 -0.232111 0.477581 0.083 Uiso 1 1 calc R U . . .
H64B H 0.805670 -0.250280 0.464443 0.083 Uiso 1 1 calc R U . . .
H64C H 0.858309 -0.158489 0.486310 0.083 Uiso 1 1 calc R U . . .
C65 C -0.0292(7) 0.2026(8) 0.0953(8) 0.052(3) Uani 1 1 d . . . . .
H65A H -0.050795 0.217427 0.054805 0.077 Uiso 1 1 calc R U . . .
H65B H -0.060561 0.216763 0.137212 0.077 Uiso 1 1 calc R U . . .
H65C H -0.032305 0.143307 0.076273 0.077 Uiso 1 1 calc R U . . .
C66 C 0.1912(8) -0.1848(8) 0.2521(8) 0.057(4) Uani 1 1 d . . . . .
H66A H 0.213499 -0.139718 0.235761 0.085 Uiso 1 1 calc R U . . .
H66B H 0.234583 -0.197470 0.278141 0.085 Uiso 1 1 calc R U . . .
H66C H 0.152226 -0.168258 0.286529 0.085 Uiso 1 1 calc R U . . .
C67 C 0.1109(7) -0.5216(7) -0.0324(7) 0.051(3) Uani 1 1 d . . . . .
H67A H 0.066399 -0.506029 -0.005258 0.077 Uiso 1 1 calc R U . . .
H67B H 0.140438 -0.548280 -0.006784 0.077 Uiso 1 1 calc R U . . .
H67C H 0.089680 -0.559769 -0.084057 0.077 Uiso 1 1 calc R U . . .
C68 C 0.7487(8) -0.0032(7) 0.4861(7) 0.052(3) Uani 1 1 d . . . . .
H68A H 0.768823 0.055164 0.517639 0.079 Uiso 1 1 calc R U . . .
H68B H 0.759903 -0.036932 0.514407 0.079 Uiso 1 1 calc R U . . .
H68C H 0.690643 -0.014718 0.471362 0.079 Uiso 1 1 calc R U . . .
C69 C 0.9149(7) 0.0072(8) 0.4336(8) 0.053(3) Uani 1 1 d . . . . .
H69A H 0.945100 -0.000675 0.390684 0.080 Uiso 1 1 calc R U . . .
H69B H 0.929235 -0.025135 0.462276 0.080 Uiso 1 1 calc R U . . .
H69C H 0.927971 0.065564 0.466191 0.080 Uiso 1 1 calc R U . . .
C70 C 0.1231(9) -0.3819(9) -0.0937(8) 0.068(5) Uani 1 1 d . . . . .
H70A H 0.158308 -0.333955 -0.098481 0.102 Uiso 1 1 calc R U . . .
H70B H 0.077587 -0.365401 -0.068797 0.102 Uiso 1 1 calc R U . . .
H70C H 0.103337 -0.424325 -0.143803 0.102 Uiso 1 1 calc R U . . .
C71 C 0.7821(10) 0.5258(7) 0.4400(8) 0.066(4) Uani 1 1 d . . . . .
H71A H 0.822397 0.566487 0.429695 0.099 Uiso 1 1 calc R U . . .
H71B H 0.798274 0.525279 0.489701 0.099 Uiso 1 1 calc R U . . .
H71C H 0.730062 0.540383 0.439261 0.099 Uiso 1 1 calc R U . . .
C72 C 0.0911(9) 0.2957(8) 0.3822(7) 0.060(4) Uani 1 1 d . . . . .
H72A H 0.086453 0.339657 0.363951 0.090 Uiso 1 1 calc R U . . .
H72B H 0.145198 0.307681 0.408801 0.090 Uiso 1 1 calc R U . . .
H72C H 0.051565 0.292132 0.416562 0.090 Uiso 1 1 calc R U . . .
C73 C 0.7262(12) 0.4148(10) 0.2717(8) 0.105(8) Uani 1 1 d . . . . .
H73A H 0.742467 0.468634 0.267441 0.157 Uiso 1 1 calc R U . . .
H73B H 0.667578 0.399384 0.268204 0.157 Uiso 1 1 calc R U . . .
H73C H 0.743888 0.373508 0.230740 0.157 Uiso 1 1 calc R U . . .
C74 C 0.8782(11) 0.4054(13) 0.3536(16) 0.135(10) Uani 1 1 d . . . . .
H74A H 0.875621 0.352290 0.313433 0.203 Uiso 1 1 calc R U . . .
H74B H 0.904319 0.406501 0.400914 0.203 Uiso 1 1 calc R U . . .
H74C H 0.909024 0.449760 0.340436 0.203 Uiso 1 1 calc R U . . .

loop_
_atom_site_aniso_label
_atom_site_aniso_U_11
_atom_site_aniso_U_22
_atom_site_aniso_U_33
_atom_site_aniso_U_23
_atom_site_aniso_U_13
_atom_site_aniso_U_12
K1 0.0511(15) 0.0315(12) 0.0272(12) 0.0098(10) 0.0085(11) 0.0167(11)
Si1 0.0186(13) 0.0209(13) 0.0257(14) 0.0105(11) 0.0026(11) 0.0012(10)
Si12 0.0189(13) 0.0202(13) 0.0198(13) 0.0055(11) 0.0054(10) 0.0051(10)
Si2 0.0169(12) 0.0179(13) 0.0242(14) 0.0044(11) -0.0020(10) 0.0051(10)
Si13 0.0226(13) 0.0164(12) 0.0180(13) 0.0019(10) 0.0005(10) 0.0045(10)
Si3 0.0177(12) 0.0238(13) 0.0223(13) 0.0072(11) 0.0033(10) 0.0066(10)
Si4 0.0177(12) 0.0270(14) 0.0167(13) 0.0086(11) 0.0002(10) 0.0004(11)
Si5 0.0199(13) 0.0256(14) 0.0199(13) 0.0060(11) 0.0015(11) 0.0015(11)
Si14 0.0183(12) 0.0207(13) 0.0223(13) 0.0067(11) 0.0054(10) 0.0062(10)
Si15 0.0178(13) 0.0178(13) 0.0288(14) 0.0104(11) 0.0004(11) 0.0043(10)
Si16 0.0221(13) 0.0185(13) 0.0183(13) 0.0011(11) -0.0012(10) 0.0023(10)
Si17 0.0245(14) 0.0215(13) 0.0221(14) 0.0046(11) -0.0020(11) 0.0012(11)
Si6 0.0294(15) 0.0276(15) 0.0346(17) 0.0076(13) -0.0039(13) -0.0016(12)
Si18 0.0288(15) 0.0327(16) 0.0363(17) 0.0124(14) -0.0019(13) 0.0099(13)
Si19 0.0325(16) 0.0363(16) 0.0240(15) 0.0057(13) -0.0027(12) 0.0121(13)
Si7 0.0287(15) 0.0377(17) 0.0355(17) 0.0162(14) 0.0011(13) 0.0127(13)
Si8 0.0212(14) 0.0409(17) 0.0327(16) 0.0126(14) 0.0091(12) 0.0118(13)
Si20 0.0274(15) 0.0328(16) 0.0288(15) 0.0064(13) 0.0068(12) 0.0015(12)
Si9 0.0271(15) 0.0338(16) 0.0259(15) 0.0149(13) 0.0064(12) 0.0029(12)
K2 0.0601(18) 0.0416(15) 0.0652(19) 0.0241(14) 0.0372(15) 0.0288(13)
Si10 0.0271(15) 0.0339(16) 0.0328(16) 0.0021(13) -0.0090(12) 0.0110(13)
Si22 0.0401(18) 0.0265(15) 0.0331(17) 0.0035(13) 0.0098(14) -0.0037(13)
C14 0.023(5) 0.019(5) 0.017(5) 0.006(4) 0.002(4) 0.010(4)
C5 0.014(4) 0.009(4) 0.010(4) -0.003(3) 0.000(3) -0.003(3)
C9 0.016(2) 0.016(2) 0.016(2) 0.0056(11) 0.0019(10) 0.0035(10)
C19 0.015(4) 0.030(5) 0.024(5) 0.009(4) 0.002(4) 0.005(4)
C6 0.025(5) 0.019(5) 0.012(4) 0.004(4) 0.005(4) 0.003(4)
C10 0.020(5) 0.030(5) 0.027(5) 0.004(4) -0.001(4) 0.003(4)
C1 0.012(4) 0.013(4) 0.021(5) -0.001(4) -0.002(4) -0.001(3)
C13 0.018(4) 0.011(4) 0.020(5) 0.002(4) -0.003(4) 0.005(3)
C15 0.017(4) 0.014(4) 0.020(5) 0.013(4) 0.004(4) 0.004(3)
C17 0.019(4) 0.005(4) 0.017(4) 0.000(3) 0.001(3) 0.003(3)
C2 0.016(4) 0.026(5) 0.024(5) 0.014(4) 0.010(4) 0.007(4)
C7 0.034(5) 0.011(4) 0.022(5) 0.003(4) -0.002(4) -0.002(4)
C3 0.017(4) 0.015(4) 0.017(4) 0.006(4) 0.004(4) 0.001(3)
C18 0.025(5) 0.013(4) 0.012(4) 0.005(4) 0.004(4) 0.002(4)
C11 0.032(6) 0.031(6) 0.030(6) 0.010(5) 0.000(5) 0.002(5)
C8 0.021(5) 0.042(6) 0.028(5) 0.017(5) 0.004(4) 0.013(4)
C20 0.020(5) 0.018(5) 0.018(5) -0.002(4) 0.001(4) -0.002(4)
C4 0.026(5) 0.014(4) 0.013(4) 0.008(4) -0.001(4) 0.003(4)
C16 0.058(8) 0.033(6) 0.035(7) 0.008(5) -0.021(6) -0.008(6)
C12 0.041(6) 0.032(6) 0.023(5) 0.010(5) 0.011(5) 0.015(5)
C40 0.025(5) 0.007(4) 0.009(4) -0.006(3) 0.000(3) 0.004(3)
C25 0.041(6) 0.023(5) 0.038(6) 0.005(5) -0.004(5) 0.014(5)
C27 0.020(5) 0.021(5) 0.042(6) 0.017(5) -0.001(4) 0.004(4)
C32 0.054(7) 0.025(5) 0.019(5) 0.000(4) -0.013(5) 0.016(5)
C38 0.025(5) 0.015(5) 0.040(6) 0.004(4) -0.006(4) 0.007(4)
C39 0.036(6) 0.043(7) 0.029(6) 0.006(5) 0.005(5) 0.020(5)
C33 0.047(6) 0.046(7) 0.018(5) 0.019(5) 0.011(5) 0.025(5)
C34 0.032(6) 0.046(7) 0.050(7) 0.038(6) 0.021(5) 0.021(5)
C23 0.039(6) 0.046(7) 0.034(6) 0.022(5) -0.002(5) 0.012(5)
C26 0.021(5) 0.020(5) 0.037(6) -0.001(4) -0.003(4) 0.007(4)
C30 0.046(6) 0.028(5) 0.029(5) 0.013(5) 0.016(5) 0.028(5)
C28 0.034(6) 0.034(6) 0.032(6) 0.022(5) 0.010(5) 0.006(5)
C31 0.052(7) 0.026(5) 0.031(6) 0.009(5) 0.015(5) 0.019(5)
C21 0.035(6) 0.025(6) 0.045(7) 0.009(5) -0.009(5) 0.001(5)
C29 0.045(7) 0.080(10) 0.057(8) 0.033(8) 0.022(6) 0.039(7)
C36 0.066(8) 0.042(7) 0.037(7) 0.021(6) 0.007(6) 0.014(6)
C37 0.026(5) 0.032(6) 0.024(5) -0.006(4) -0.001(4) 0.006(4)
C35 0.043(6) 0.018(5) 0.030(6) 0.013(4) 0.002(5) 0.009(4)
C22 0.037(6) 0.036(6) 0.011(5) 0.000(4) -0.008(4) 0.002(5)
C24 0.054(8) 0.055(8) 0.063(9) 0.023(7) 0.012(7) 0.037(7)
C41 0.019(5) 0.024(5) 0.028(5) 0.012(4) 0.004(4) 0.000(4)
C42 0.016(5) 0.030(5) 0.028(5) 0.007(4) 0.000(4) 0.008(4)
C43 0.046(6) 0.013(5) 0.024(5) 0.001(4) 0.015(5) 0.009(4)
C44 0.028(5) 0.041(6) 0.017(5) 0.017(5) 0.005(4) 0.005(5)
C45 0.057(7) 0.021(5) 0.015(5) -0.005(4) 0.002(5) 0.021(5)
C46 0.037(6) 0.029(6) 0.050(7) 0.004(5) -0.013(5) 0.009(5)
C47 0.051(7) 0.039(6) 0.025(6) 0.001(5) -0.001(5) 0.011(5)
C48 0.053(7) 0.027(5) 0.015(5) 0.003(4) 0.013(5) 0.025(5)
C49 0.049(7) 0.043(7) 0.028(6) 0.016(5) 0.011(5) 0.009(5)
C50 0.023(5) 0.024(5) 0.039(6) 0.006(5) 0.005(4) 0.017(4)
C51 0.032(6) 0.078(10) 0.053(8) 0.029(7) 0.017(6) 0.015(6)
C52 0.030(6) 0.043(7) 0.035(6) 0.005(5) 0.009(5) 0.004(5)
C53 0.033(6) 0.034(6) 0.044(7) 0.009(5) -0.005(5) -0.009(5)
C54 0.044(7) 0.027(6) 0.057(8) 0.005(6) 0.010(6) 0.003(5)
C55 0.054(8) 0.073(9) 0.034(7) 0.027(7) 0.000(6) 0.019(7)
C56 0.036(6) 0.060(8) 0.035(7) 0.013(6) 0.008(5) 0.001(6)
C57 0.059(8) 0.049(7) 0.024(6) 0.016(5) 0.008(5) 0.010(6)
C58 0.054(8) 0.063(9) 0.051(8) 0.009(7) -0.015(7) 0.020(7)
C59 0.038(7) 0.088(11) 0.064(9) 0.049(8) 0.020(6) 0.017(7)
C60 0.037(6) 0.068(8) 0.069(9) 0.060(8) 0.011(6) 0.024(6)
C61 0.048(7) 0.062(8) 0.055(8) 0.023(7) 0.034(6) 0.018(6)
C62 0.058(8) 0.043(7) 0.059(8) 0.023(6) -0.010(7) 0.021(6)
C63 0.026(6) 0.063(9) 0.068(9) 0.024(7) 0.002(6) 0.007(6)
C64 0.055(8) 0.077(10) 0.036(7) 0.024(7) -0.003(6) 0.016(7)
C65 0.038(7) 0.048(7) 0.057(8) 0.012(6) -0.012(6) 0.003(6)
C66 0.042(7) 0.049(8) 0.059(9) -0.003(7) 0.006(6) 0.007(6)
C67 0.026(6) 0.036(7) 0.061(8) -0.010(6) -0.007(6) -0.006(5)
C68 0.073(9) 0.036(7) 0.040(7) 0.007(6) 0.015(6) 0.005(6)
C69 0.037(7) 0.040(7) 0.069(9) 0.010(6) -0.019(6) 0.003(6)
C70 0.081(10) 0.067(9) 0.049(8) 0.001(7) -0.023(7) 0.049(8)
C71 0.098(12) 0.021(6) 0.058(9) -0.002(6) 0.020(8) -0.007(7)
C72 0.080(10) 0.043(8) 0.043(8) 0.001(6) 0.022(7) 0.010(7)
C73 0.150(17) 0.085(12) 0.044(9) 0.039(9) -0.023(10) -0.067(12)
C74 0.074(13) 0.103(15) 0.28(3) 0.106(19) 0.096(17) 0.040(11)

loop_
_atom_type_symbol
_atom_type_description
_atom_type_scat_dispersion_real
_atom_type_scat_dispersion_imag
_atom_type_scat_source
C C 0.0033 0.0016 'International Tables Vol C Tables 4.2.6.8 and 6.1.1.4'
H H 0.0000 0.0000 'International Tables Vol C Tables 4.2.6.8 and 6.1.1.4'
Si Si 0.0817 0.0704 'International Tables Vol C Tables 4.2.6.8 and 6.1.1.4'
K K 0.2009 0.2494 'International Tables Vol C Tables 4.2.6.8 and 6.1.1.4'

loop_
_geom_angle_atom_site_label_1
_geom_angle_atom_site_label_2
_geom_angle_atom_site_label_3
_geom_angle
_geom_angle_site_symmetry_1
_geom_angle_site_symmetry_3
_geom_angle_publ_flag
C10 K1 C9 22.9(2) . . ?
C15 K1 C9 106.8(2) . . ?
C15 K1 C10 84.2(2) . . ?
C7 K1 C9 56.6(2) . . ?
C7 K1 C10 66.1(2) . . ?
C7 K1 C15 105.5(2) . . ?
C7 K1 C18 123.2(2) . . ?
C7 K1 C11 71.4(2) . . ?
C7 K1 C12 95.4(3) . . ?
C7 K1 C21 90.1(3) . . ?
C7 K1 C41 81.3(2) . . ?
C7 K1 C43 24.8(2) . . ?
C18 K1 C9 151.4(2) . . ?
C18 K1 C10 128.6(2) . . ?
C18 K1 C15 44.6(2) . . ?
C11 K1 C9 23.3(2) . . ?
C11 K1 C10 41.3(2) . . ?
C11 K1 C15 123.2(2) . . ?
C11 K1 C18 160.7(2) . . ?
C12 K1 C9 42.2(2) . . ?
C12 K1 C10 49.8(3) . . ?
C12 K1 C15 114.7(3) . . ?
C12 K1 C18 138.2(2) . . ?
C12 K1 C11 24.2(2) . . ?
C12 K1 C21 44.3(3) . . ?
C12 K1 C41 123.5(3) . . ?
C12 K1 C43 119.0(3) . . ?
C40 K1 C9 128.2(2) . . ?
C40 K1 C10 105.4(2) . . ?
C40 K1 C15 25.7(2) . . ?
C40 K1 C7 127.4(2) . . ?
C40 K1 C18 24.9(2) . . ?
C40 K1 C11 137.0(3) . . ?
C40 K1 C12 118.6(3) . . ?
C40 K1 C21 88.9(3) . . ?
C40 K1 C41 47.0(2) . . ?
C40 K1 C43 114.2(2) . . ?
C40 K1 C45 94.7(3) . . ?
C21 K1 C9 41.9(2) . . ?
C21 K1 C10 24.2(2) . . ?
C21 K1 C15 74.0(2) . . ?
C21 K1 C18 113.8(3) . . ?
C21 K1 C11 49.7(3) . . ?
C21 K1 C41 79.1(3) . . ?
C41 K1 C9 98.1(2) . . ?
C41 K1 C10 79.0(2) . . ?
C41 K1 C15 24.8(2) . . ?
C41 K1 C18 56.5(2) . . ?
C41 K1 C11 120.1(3) . . ?
C43 K1 C9 81.4(2) . . ?
C43 K1 C10 89.0(3) . . ?
C43 K1 C15 99.9(2) . . ?
C43 K1 C18 102.0(2) . . ?
C43 K1 C11 94.7(3) . . ?
C43 K1 C21 112.1(3) . . ?
C43 K1 C41 75.6(3) . . ?
C45 K1 C9 49.9(2) . . ?
C45 K1 C10 43.7(2) . . ?
C45 K1 C15 89.4(3) . . ?
C45 K1 C7 106.2(3) . . ?
C45 K1 C18 117.3(2) . . ?
C45 K1 C11 43.5(3) . . ?
C45 K1 C12 25.5(3) . . ?
C45 K1 C21 25.9(3) . . ?
C45 K1 C41 101.5(3) . . ?
C45 K1 C43 130.8(3) . . ?
C4 Si1 Si3 96.8(3) . . ?
C4 Si1 C28 111.4(4) . . ?
C27 Si1 Si3 111.2(3) . . ?
C27 Si1 C4 115.1(4) . . ?
C27 Si1 C28 107.2(5) . . ?
C28 Si1 Si3 115.2(3) . . ?
C13 Si12 K1 68.5(3) . . ?
C13 Si12 C44 108.8(4) . . ?
C17 Si12 K1 79.7(3) . . ?
C17 Si12 C13 95.0(4) . . ?
C17 Si12 C39 118.9(4) . . ?
C17 Si12 C44 116.0(4) . . ?
C39 Si12 K1 159.5(4) . . ?
C39 Si12 C13 114.9(4) . . ?
C39 Si12 C44 103.2(5) . . ?
C44 Si12 K1 58.1(3) . . ?
C3 Si2 C4 94.4(4) . . ?
C3 Si2 C25 118.3(4) . . ?
C3 Si2 C26 116.6(4) . . ?
C25 Si2 C4 113.0(4) . . ?
C25 Si2 C26 103.8(5) . . ?
C26 Si2 C4 110.9(4) . . ?
C13 Si13 Si16 99.0(3) . . ?
C38 Si13 Si16 112.8(3) . . ?
C38 Si13 C13 110.8(4) . . ?
C38 Si13 C37 108.8(5) . . ?
C37 Si13 Si16 112.6(3) . . ?
C37 Si13 C13 112.7(4) . . ?
Si1 Si3 Si8 114.30(14) . . ?
Si1 Si3 Si10 105.77(14) . . ?
Si8 Si3 Si10 114.33(14) . . ?
C6 Si3 Si1 105.5(3) . . ?
C6 Si3 Si8 108.6(3) . . ?
C6 Si3 Si10 107.9(3) . . ?
C3 Si4 Si5 117.7(3) . . ?
C3 Si4 C23 108.2(4) . . ?
C3 Si4 C22 113.0(4) . . ?
C23 Si4 Si5 103.2(4) . . ?
C23 Si4 C22 104.1(5) . . ?
C22 Si4 Si5 109.3(3) . . ?
Si6 Si5 Si4 115.37(14) . . ?
Si6 Si5 Si7 104.90(14) . . ?
Si7 Si5 Si4 112.37(14) . . ?
Si9 Si5 Si4 112.77(14) . . ?
Si9 Si5 Si6 106.93(15) . . ?
Si9 Si5 Si7 103.51(14) . . ?
Si17 Si14 Si15 111.55(13) . . ?
Si17 Si14 Si18 108.12(14) . . ?
Si17 Si14 Si20 106.04(14) . . ?
Si18 Si14 Si15 109.34(14) . . ?
Si20 Si14 Si15 115.85(14) . . ?
Si20 Si14 Si18 105.53(14) . . ?
C17 Si15 Si14 119.9(3) . . ?
C17 Si15 C46 109.4(4) . . ?
C17 Si15 C60 115.0(4) . . ?
C46 Si15 Si14 104.8(4) . . ?
C46 Si15 C60 102.7(6) . . ?
C60 Si15 Si14 103.2(4) . . ?
Si13 Si16 Si19 109.98(14) . . ?
Si13 Si16 Si22 113.21(15) . . ?
Si22 Si16 Si19 108.21(15) . . ?
C14 Si16 Si13 103.8(3) . . ?
C14 Si16 Si19 115.0(3) . . ?
C14 Si16 Si22 106.7(3) . . ?
C31 Si17 Si14 107.1(3) . . ?
C53 Si17 Si14 112.4(4) . . ?
C53 Si17 C31 107.7(5) . . ?
C57 Si17 Si14 112.7(4) . . ?
C57 Si17 C31 109.6(5) . . ?
C57 Si17 C53 107.1(5) . . ?
C54 Si6 Si5 109.9(4) . . ?
C54 Si6 C69 103.9(6) . . ?
C68 Si6 Si5 113.9(4) . . ?
C68 Si6 C54 110.2(6) . . ?
C68 Si6 C69 105.5(6) . . ?
C69 Si6 Si5 112.8(4) . . ?
C55 Si18 Si14 113.6(4) . . ?
C55 Si18 C62 107.1(6) . . ?
C55 Si18 C65 104.4(6) . . ?
C62 Si18 Si14 110.6(4) . . ?
C62 Si18 C65 108.4(6) . . ?
C65 Si18 Si14 112.4(4) . . ?
C16 Si19 Si16 108.6(4) . . ?
C36 Si19 Si16 111.4(4) . . ?
C36 Si19 C16 107.6(5) . . ?
C58 Si19 Si16 113.8(4) . . ?
C58 Si19 C16 105.4(6) . . ?
C58 Si19 C36 109.6(6) . . ?
C24 Si7 Si5 115.3(4) . . ?
C24 Si7 C64 108.2(6) . . ?
C63 Si7 Si5 112.9(4) . . ?
C63 Si7 C24 104.0(6) . . ?
C63 Si7 C64 107.6(6) . . ?
C64 Si7 Si5 108.6(4) . . ?
C29 Si8 Si3 112.0(4) . . ?
C29 Si8 C66 108.1(6) . . ?
C59 Si8 Si3 108.5(4) . . ?
C59 Si8 C29 109.1(6) . . ?
C59 Si8 C66 110.0(7) . . ?
C66 Si8 Si3 109.2(4) . . ?
C51 Si20 Si14 112.5(4) . . ?
C51 Si20 C72 105.2(6) . . ?
C61 Si20 Si14 111.5(4) . . ?
C61 Si20 C51 107.0(6) . . ?
C61 Si20 C72 108.9(6) . . ?
C72 Si20 Si14 111.4(4) . . ?
C49 Si9 Si5 113.4(4) . . ?
C49 Si9 C52 109.0(5) . . ?
C49 Si9 C56 106.0(5) . . ?
C52 Si9 Si5 108.7(4) . . ?
C56 Si9 Si5 112.3(4) . . ?
C56 Si9 C52 107.2(5) . . ?
C8 K2 C15 152.8(2) 2_655 . ?
C8 K2 C33 94.1(3) 2_655 . ?
C8 K2 C43 42.3(3) 2_655 2_655 ?
C8 K2 C50 106.4(3) 2_655 . ?
C20 K2 C15 65.1(2) . . ?
C20 K2 C8 135.1(3) . 2_655 ?
C20 K2 C33 43.0(2) . . ?
C20 K2 C43 109.9(3) . 2_655 ?
C20 K2 C50 114.6(3) . . ?
C33 K2 C15 97.8(2) . . ?
C33 K2 C43 69.2(3) . 2_655 ?
C34 K2 C15 90.8(2) . . ?
C34 K2 C8 109.1(3) . 2_655 ?
C34 K2 C20 26.2(3) . . ?
C34 K2 C33 23.9(3) . . ?
C34 K2 C41 97.0(3) . . ?
C34 K2 C43 92.4(3) . 2_655 ?
C34 K2 C48 121.0(3) . . ?
C34 K2 C50 139.3(3) . . ?
C30 K2 C15 128.7(2) 2_655 . ?
C30 K2 C8 26.3(3) 2_655 2_655 ?
C30 K2 C20 133.2(3) 2_655 . ?
C30 K2 C33 91.2(3) 2_655 . ?
C30 K2 C34 113.0(3) 2_655 . ?
C30 K2 C41 105.4(3) 2_655 . ?
C30 K2 C43 23.6(3) 2_655 2_655 ?
C30 K2 C48 86.3(3) 2_655 . ?
C30 K2 C50 91.0(3) 2_655 . ?
C41 K2 C15 23.9(2) . . ?
C41 K2 C8 131.1(3) . 2_655 ?
C41 K2 C20 75.5(3) . . ?
C41 K2 C33 94.2(3) . . ?
C41 K2 C43 97.8(3) . 2_655 ?
C41 K2 C50 43.3(2) . . ?
C43 K2 C15 121.3(2) 2_655 . ?
C48 K2 C15 43.7(2) . . ?
C48 K2 C8 109.2(3) . 2_655 ?
C48 K2 C20 101.3(3) . . ?
C48 K2 C33 112.2(3) . . ?
C48 K2 C41 25.8(2) . . ?
C48 K2 C43 87.1(3) . 2_655 ?
C48 K2 C50 24.4(3) . . ?
C50 K2 C15 49.5(2) . . ?
C50 K2 C33 136.1(3) . . ?
C50 K2 C43 100.7(2) . 2_655 ?
C47 Si10 Si3 108.6(4) . . ?
C47 Si10 C67 108.6(5) . . ?
C47 Si10 C70 106.7(6) . . ?
C67 Si10 Si3 111.8(4) . . ?
C70 Si10 Si3 113.9(4) . . ?
C70 Si10 C67 107.0(7) . . ?
C71 Si22 Si16 110.8(4) . . ?
C73 Si22 Si16 107.6(5) . . ?
C73 Si22 C71 110.1(8) . . ?
C74 Si22 Si16 113.4(6) . . ?
C74 Si22 C71 107.7(9) . . ?
C74 Si22 C73 107.0(11) . . ?
C15 C14 Si16 124.5(6) . . ?
C42 C14 Si16 116.4(7) . . ?
C42 C14 C15 118.4(8) . . ?
C1 C5 C6 123.7(7) . . ?
C7 C5 C6 114.1(8) . . ?
C7 C5 C1 122.1(8) . . ?
C10 C9 K1 73.5(5) . . ?
C10 C9 C2 123.7(8) . . ?
C10 C9 C11 117.6(8) . . ?
C2 C9 K1 128.7(5) . . ?
C11 C9 K1 71.4(5) . . ?
C11 C9 C2 118.5(8) . . ?
C20 C19 C18 121.4(8) . . ?
C20 C19 C35 116.9(9) . . ?
C35 C19 C18 121.5(8) . . ?
C5 C6 Si3 121.1(6) . . ?
C8 C6 Si3 117.6(7) . . ?
C8 C6 C5 120.9(8) . . ?
K1 C10 H10 117.8 . . ?
C9 C10 K1 83.5(5) . . ?
C9 C10 H10 119.4 . . ?
C9 C10 C21 121.2(9) . . ?
C21 C10 K1 69.8(6) . . ?
C21 C10 H10 119.4 . . ?
C5 C1 C2 124.8(8) . . ?
C5 C1 C4 122.3(7) . . ?
C2 C1 C4 112.8(7) . . ?
Si12 C13 K1 81.2(3) . . ?
Si13 C13 K1 162.6(4) . . ?
Si13 C13 Si12 115.3(4) . . ?
C40 C13 K1 60.9(4) . . ?
C40 C13 Si12 102.1(5) . . ?
C40 C13 Si13 107.8(6) . . ?
K1 C15 K2 126.0(3) . . ?
C14 C15 K1 133.6(5) . . ?
C14 C15 K2 91.0(5) . . ?
C14 C15 C40 123.8(8) . . ?
C40 C15 K1 66.0(4) . . ?
C40 C15 K2 118.8(5) . . ?
C41 C15 K1 70.8(5) . . ?
C41 C15 K2 61.6(5) . . ?
C41 C15 C14 115.4(8) . . ?
C41 C15 C40 120.6(8) . . ?
Si12 C17 H17 93.0 . . ?
Si15 C17 Si12 125.6(5) . . ?
Si15 C17 H17 93.0 . . ?
C18 C17 Si12 104.5(6) . . ?
C18 C17 Si15 129.1(6) . . ?
C18 C17 H17 93.0 . . ?
C1 C2 C9 119.2(7) . . ?
C3 C2 C9 119.7(8) . . ?
C3 C2 C1 120.0(8) . . ?
K1 C7 H7 77.5 . . ?
C5 C7 K1 113.6(6) . . ?
C5 C7 H7 118.0 . . ?
C43 C7 K1 78.7(5) . . ?
C43 C7 C5 123.9(9) . . ?
C43 C7 H7 118.0 . . ?
Si4 C3 Si2 125.4(5) . . ?
C2 C3 Si2 105.4(6) . . ?
C2 C3 Si4 128.9(7) . . ?
C19 C18 K1 114.1(5) . . ?
C17 C18 K1 99.1(5) . . ?
C17 C18 C19 119.0(8) . . ?
C40 C18 K1 66.2(4) . . ?
C40 C18 C19 119.6(8) . . ?
C40 C18 C17 120.3(7) . . ?
K1 C11 H11 115.0 . . ?
C9 C11 K1 85.3(6) . . ?
C9 C11 H11 118.9 . . ?
C12 C11 K1 70.9(6) . . ?
C12 C11 C9 122.1(10) . . ?
C12 C11 H11 118.9 . . ?
K2 C8 H8 97.3 2_655 . ?
C6 C8 K2 101.0(6) . 2_655 ?
C6 C8 H8 119.1 . . ?
C6 C8 C30 121.8(9) . . ?
C30 C8 K2 71.7(5) . 2_655 ?
C30 C8 H8 119.1 . . ?
K2 C20 H20 98.2 . . ?
C19 C20 K2 98.4(6) . . ?
C19 C20 H20 118.7 . . ?
C34 C20 K2 73.6(5) . . ?
C34 C20 C19 122.5(9) . . ?
C34 C20 H20 118.7 . . ?
Si1 C4 Si2 117.3(4) . . ?
Si1 C4 H4 109.6 . . ?
Si2 C4 H4 109.6 . . ?
C1 C4 Si1 107.7(6) . . ?
C1 C4 Si2 102.6(6) . . ?
C1 C4 H4 109.6 . . ?
Si19 C16 H16A 109.5 . . ?
Si19 C16 H16B 109.5 . . ?
Si19 C16 H16C 109.5 . . ?
H16A C16 H16B 109.5 . . ?
H16A C16 H16C 109.5 . . ?
H16B C16 H16C 109.5 . . ?
K1 C12 H12 111.1 . . ?
C11 C12 K1 84.8(6) . . ?
C11 C12 H12 119.9 . . ?
C11 C12 C45 120.3(10) . . ?
C45 C12 K1 74.5(6) . . ?
C45 C12 H12 119.9 . . ?
C13 C40 K1 92.9(5) . . ?
C15 C40 K1 88.3(5) . . ?
C15 C40 C13 121.5(7) . . ?
C18 C40 K1 88.8(5) . . ?
C18 C40 C13 113.6(7) . . ?
C18 C40 C15 124.8(7) . . ?
Si2 C25 H25A 109.5 . . ?
Si2 C25 H25B 109.5 . . ?
Si2 C25 H25C 109.5 . . ?
H25A C25 H25B 109.5 . . ?
H25A C25 H25C 109.5 . . ?
H25B C25 H25C 109.5 . . ?
Si1 C27 H27A 109.5 . . ?
Si1 C27 H27B 109.5 . . ?
Si1 C27 H27C 109.5 . . ?
H27A C27 H27B 109.5 . . ?
H27A C27 H27C 109.5 . . ?
H27B C27 H27C 109.5 . . ?
C33 C32 H32 119.9 . . ?
C35 C32 H32 119.9 . . ?
C35 C32 C33 120.1(9) . . ?
Si13 C38 H38A 109.5 . . ?
Si13 C38 H38B 109.5 . . ?
Si13 C38 H38C 109.5 . . ?
H38A C38 H38B 109.5 . . ?
H38A C38 H38C 109.5 . . ?
H38B C38 H38C 109.5 . . ?
Si12 C39 H39A 109.5 . . ?
Si12 C39 H39B 109.5 . . ?
Si12 C39 H39C 109.5 . . ?
H39A C39 H39B 109.5 . . ?
H39A C39 H39C 109.5 . . ?
H39B C39 H39C 109.5 . . ?
K2 C33 H33 109.1 . . ?
C32 C33 K2 97.3(6) . . ?
C32 C33 H33 120.4 . . ?
C34 C33 K2 62.7(6) . . ?
C34 C33 C32 119.2(9) . . ?
C34 C33 H33 120.4 . . ?
K2 C34 H34 96.4 . . ?
C20 C34 K2 80.2(6) . . ?
C20 C34 H34 120.1 . . ?
C33 C34 K2 93.4(6) . . ?
C33 C34 C20 119.8(9) . . ?
C33 C34 H34 120.1 . . ?
Si4 C23 H23A 109.5 . . ?
Si4 C23 H23B 109.5 . . ?
Si4 C23 H23C 109.5 . . ?
H23A C23 H23B 109.5 . . ?
H23A C23 H23C 109.5 . . ?
H23B C23 H23C 109.5 . . ?
Si2 C26 H26A 109.5 . . ?
Si2 C26 H26B 109.5 . . ?
Si2 C26 H26C 109.5 . . ?
H26A C26 H26B 109.5 . . ?
H26A C26 H26C 109.5 . . ?
H26B C26 H26C 109.5 . . ?
K2 C30 H30 90.6 2_655 . ?
C8 C30 K2 82.0(6) . 2_655 ?
C8 C30 H30 120.9 . . ?
C8 C30 C43 118.3(9) . . ?
C43 C30 K2 97.3(6) . 2_655 ?
C43 C30 H30 120.9 . . ?
Si1 C28 H28A 109.5 . . ?
Si1 C28 H28B 109.5 . . ?
Si1 C28 H28C 109.5 . . ?
H28A C28 H28B 109.5 . . ?
H28A C28 H28C 109.5 . . ?
H28B C28 H28C 109.5 . . ?
Si17 C31 H31A 109.5 . . ?
Si17 C31 H31B 109.5 . . ?
Si17 C31 H31C 109.5 . . ?
H31A C31 H31B 109.5 . . ?
H31A C31 H31C 109.5 . . ?
H31B C31 H31C 109.5 . . ?
K1 C21 H21 110.8 . . ?
C10 C21 K1 86.0(6) . . ?
C10 C21 H21 119.9 . . ?
C10 C21 C45 120.2(10) . . ?
C45 C21 K1 73.5(6) . . ?
C45 C21 H21 119.9 . . ?
Si8 C29 H29A 109.5 . . ?
Si8 C29 H29B 109.5 . . ?
Si8 C29 H29C 109.5 . . ?
H29A C29 H29B 109.5 . . ?
H29A C29 H29C 109.5 . . ?
H29B C29 H29C 109.5 . . ?
Si19 C36 H36A 109.5 . . ?
Si19 C36 H36B 109.5 . . ?
Si19 C36 H36C 109.5 . . ?
H36A C36 H36B 109.5 . . ?
H36A C36 H36C 109.5 . . ?
H36B C36 H36C 109.5 . . ?
Si13 C37 H37A 109.5 . . ?
Si13 C37 H37B 109.5 . . ?
Si13 C37 H37C 109.5 . . ?
H37A C37 H37B 109.5 . . ?
H37A C37 H37C 109.5 . . ?
H37B C37 H37C 109.5 . . ?
C19 C35 H35 119.4 . . ?
C32 C35 C19 121.3(9) . . ?
C32 C35 H35 119.4 . . ?
Si4 C22 H22A 109.5 . . ?
Si4 C22 H22B 109.5 . . ?
Si4 C22 H22C 109.5 . . ?
H22A C22 H22B 109.5 . . ?
H22A C22 H22C 109.5 . . ?
H22B C22 H22C 109.5 . . ?
Si7 C24 H24A 109.5 . . ?
Si7 C24 H24B 109.5 . . ?
Si7 C24 H24C 109.5 . . ?
H24A C24 H24B 109.5 . . ?
H24A C24 H24C 109.5 . . ?
H24B C24 H24C 109.5 . . ?
K1 C41 H41 57.2 . . ?
K2 C41 K1 153.6(3) . . ?
K2 C41 H41 101.4 . . ?
C15 C41 K1 84.4(5) . . ?
C15 C41 K2 94.5(5) . . ?
C15 C41 H41 117.9 . . ?
C48 C41 K1 127.2(7) . . ?
C48 C41 K2 74.7(6) . . ?
C48 C41 C15 124.2(9) . . ?
C48 C41 H41 117.9 . . ?
C14 C42 H42 118.2 . . ?
C50 C42 C14 123.6(9) . . ?
C50 C42 H42 118.2 . . ?
K1 C43 K2 169.4(4) . 2_655 ?
K1 C43 H43 80.4 . . ?
K2 C43 H43 109.6 2_655 . ?
C7 C43 K1 76.5(6) . . ?
C7 C43 K2 100.6(6) . 2_655 ?
C7 C43 C30 120.9(9) . . ?
C7 C43 H43 119.5 . . ?
C30 C43 K1 113.4(6) . . ?
C30 C43 K2 59.1(5) . 2_655 ?
C30 C43 H43 119.5 . . ?
Si12 C44 H44A 109.5 . . ?
Si12 C44 H44B 109.5 . . ?
Si12 C44 H44C 109.5 . . ?
H44A C44 H44B 109.5 . . ?
H44A C44 H44C 109.5 . . ?
H44B C44 H44C 109.5 . . ?
K1 C45 H45 109.1 . . ?
C12 C45 K1 80.1(6) . . ?
C12 C45 C21 118.4(9) . . ?
C12 C45 H45 120.8 . . ?
C21 C45 K1 80.6(6) . . ?
C21 C45 H45 120.8 . . ?
Si15 C46 H46A 109.5 . . ?
Si15 C46 H46B 109.5 . . ?
Si15 C46 H46C 109.5 . . ?
H46A C46 H46B 109.5 . . ?
H46A C46 H46C 109.5 . . ?
H46B C46 H46C 109.5 . . ?
Si10 C47 H47A 109.5 . . ?
Si10 C47 H47B 109.5 . . ?
Si10 C47 H47C 109.5 . . ?
H47A C47 H47B 109.5 . . ?
H47A C47 H47C 109.5 . . ?
H47B C47 H47C 109.5 . . ?
K2 C48 H48 99.0 . . ?
C41 C48 K2 79.4(6) . . ?
C41 C48 H48 119.6 . . ?
C41 C48 C50 120.8(9) . . ?
C50 C48 K2 91.7(6) . . ?
C50 C48 H48 119.6 . . ?
Si9 C49 H49A 109.5 . . ?
Si9 C49 H49B 109.5 . . ?
Si9 C49 H49C 109.5 . . ?
H49A C49 H49B 109.5 . . ?
H49A C49 H49C 109.5 . . ?
H49B C49 H49C 109.5 . . ?
K2 C50 H50 112.2 . . ?
C42 C50 K2 92.7(6) . . ?
C42 C50 C48 117.5(8) . . ?
C42 C50 H50 121.2 . . ?
C48 C50 K2 64.0(5) . . ?
C48 C50 H50 121.2 . . ?
Si20 C51 H51A 109.5 . . ?
Si20 C51 H51B 109.5 . . ?
Si20 C51 H51C 109.5 . . ?
H51A C51 H51B 109.5 . . ?
H51A C51 H51C 109.5 . . ?
H51B C51 H51C 109.5 . . ?
Si9 C52 H52A 109.5 . . ?
Si9 C52 H52B 109.5 . . ?
Si9 C52 H52C 109.5 . . ?
H52A C52 H52B 109.5 . . ?
H52A C52 H52C 109.5 . . ?
H52B C52 H52C 109.5 . . ?
Si17 C53 H53A 109.5 . . ?
Si17 C53 H53B 109.5 . . ?
Si17 C53 H53C 109.5 . . ?
H53A C53 H53B 109.5 . . ?
H53A C53 H53C 109.5 . . ?
H53B C53 H53C 109.5 . . ?
Si6 C54 H54A 109.5 . . ?
Si6 C54 H54B 109.5 . . ?
Si6 C54 H54C 109.5 . . ?
H54A C54 H54B 109.5 . . ?
H54A C54 H54C 109.5 . . ?
H54B C54 H54C 109.5 . . ?
Si18 C55 H55A 109.5 . . ?
Si18 C55 H55B 109.5 . . ?
Si18 C55 H55C 109.5 . . ?
H55A C55 H55B 109.5 . . ?
H55A C55 H55C 109.5 . . ?
H55B C55 H55C 109.5 . . ?
Si9 C56 H56A 109.5 . . ?
Si9 C56 H56B 109.5 . . ?
Si9 C56 H56C 109.5 . . ?
H56A C56 H56B 109.5 . . ?
H56A C56 H56C 109.5 . . ?
H56B C56 H56C 109.5 . . ?
Si17 C57 H57A 109.5 . . ?
Si17 C57 H57B 109.5 . . ?
Si17 C57 H57C 109.5 . . ?
H57A C57 H57B 109.5 . . ?
H57A C57 H57C 109.5 . . ?
H57B C57 H57C 109.5 . . ?
Si19 C58 H58A 109.5 . . ?
Si19 C58 H58B 109.5 . . ?
Si19 C58 H58C 109.5 . . ?
H58A C58 H58B 109.5 . . ?
H58A C58 H58C 109.5 . . ?
H58B C58 H58C 109.5 . . ?
Si8 C59 H59A 109.5 . . ?
Si8 C59 H59B 109.5 . . ?
Si8 C59 H59C 109.5 . . ?
H59A C59 H59B 109.5 . . ?
H59A C59 H59C 109.5 . . ?
H59B C59 H59C 109.5 . . ?
Si15 C60 H60A 109.5 . . ?
Si15 C60 H60B 109.5 . . ?
Si15 C60 H60C 109.5 . . ?
H60A C60 H60B 109.5 . . ?
H60A C60 H60C 109.5 . . ?
H60B C60 H60C 109.5 . . ?
Si20 C61 H61A 109.5 . . ?
Si20 C61 H61B 109.5 . . ?
Si20 C61 H61C 109.5 . . ?
H61A C61 H61B 109.5 . . ?
H61A C61 H61C 109.5 . . ?
H61B C61 H61C 109.5 . . ?
Si18 C62 H62A 109.5 . . ?
Si18 C62 H62B 109.5 . . ?
Si18 C62 H62C 109.5 . . ?
H62A C62 H62B 109.5 . . ?
H62A C62 H62C 109.5 . . ?
H62B C62 H62C 109.5 . . ?
Si7 C63 H63A 109.5 . . ?
Si7 C63 H63B 109.5 . . ?
Si7 C63 H63C 109.5 . . ?
H63A C63 H63B 109.5 . . ?
H63A C63 H63C 109.5 . . ?
H63B C63 H63C 109.5 . . ?
Si7 C64 H64A 109.5 . . ?
Si7 C64 H64B 109.5 . . ?
Si7 C64 H64C 109.5 . . ?
H64A C64 H64B 109.5 . . ?
H64A C64 H64C 109.5 . . ?
H64B C64 H64C 109.5 . . ?
Si18 C65 H65A 109.5 . . ?
Si18 C65 H65B 109.5 . . ?
Si18 C65 H65C 109.5 . . ?
H65A C65 H65B 109.5 . . ?
H65A C65 H65C 109.5 . . ?
H65B C65 H65C 109.5 . . ?
Si8 C66 H66A 109.5 . . ?
Si8 C66 H66B 109.5 . . ?
Si8 C66 H66C 109.5 . . ?
H66A C66 H66B 109.5 . . ?
H66A C66 H66C 109.5 . . ?
H66B C66 H66C 109.5 . . ?
Si10 C67 H67A 109.5 . . ?
Si10 C67 H67B 109.5 . . ?
Si10 C67 H67C 109.5 . . ?
H67A C67 H67B 109.5 . . ?
H67A C67 H67C 109.5 . . ?
H67B C67 H67C 109.5 . . ?
Si6 C68 H68A 109.5 . . ?
Si6 C68 H68B 109.5 . . ?
Si6 C68 H68C 109.5 . . ?
H68A C68 H68B 109.5 . . ?
H68A C68 H68C 109.5 . . ?
H68B C68 H68C 109.5 . . ?
Si6 C69 H69A 109.5 . . ?
Si6 C69 H69B 109.5 . . ?
Si6 C69 H69C 109.5 . . ?
H69A C69 H69B 109.5 . . ?
H69A C69 H69C 109.5 . . ?
H69B C69 H69C 109.5 . . ?
Si10 C70 H70A 109.5 . . ?
Si10 C70 H70B 109.5 . . ?
Si10 C70 H70C 109.5 . . ?
H70A C70 H70B 109.5 . . ?
H70A C70 H70C 109.5 . . ?
H70B C70 H70C 109.5 . . ?
Si22 C71 H71A 109.5 . . ?
Si22 C71 H71B 109.5 . . ?
Si22 C71 H71C 109.5 . . ?
H71A C71 H71B 109.5 . . ?
H71A C71 H71C 109.5 . . ?
H71B C71 H71C 109.5 . . ?
Si20 C72 H72A 109.5 . . ?
Si20 C72 H72B 109.5 . . ?
Si20 C72 H72C 109.5 . . ?
H72A C72 H72B 109.5 . . ?
H72A C72 H72C 109.5 . . ?
H72B C72 H72C 109.5 . . ?
Si22 C73 H73A 109.5 . . ?
Si22 C73 H73B 109.5 . . ?
Si22 C73 H73C 109.5 . . ?
H73A C73 H73B 109.5 . . ?
H73A C73 H73C 109.5 . . ?
H73B C73 H73C 109.5 . . ?
Si22 C74 H74A 109.5 . . ?
Si22 C74 H74B 109.5 . . ?
Si22 C74 H74C 109.5 . . ?
H74A C74 H74B 109.5 . . ?
H74A C74 H74C 109.5 . . ?
H74B C74 H74C 109.5 . . ?

loop_
_geom_bond_atom_site_label_1
_geom_bond_atom_site_label_2
_geom_bond_distance
_geom_bond_site_symmetry_2
_geom_bond_publ_flag
K1 C9 3.496(9) . ?
K1 C10 3.374(10) . ?
K1 C15 3.354(8) . ?
K1 C7 3.137(9) . ?
K1 C18 3.347(8) . ?
K1 C11 3.324(11) . ?
K1 C12 3.154(10) . ?
K1 C40 3.064(8) . ?
K1 C21 3.175(11) . ?
K1 C41 3.182(9) . ?
K1 C43 3.163(9) . ?
K1 C45 3.086(10) . ?
Si1 Si3 2.335(4) . ?
Si1 C4 1.867(9) . ?
Si1 C27 1.864(9) . ?
Si1 C28 1.869(10) . ?
Si12 C13 1.897(9) . ?
Si12 C17 1.854(9) . ?
Si12 C39 1.874(10) . ?
Si12 C44 1.902(10) . ?
Si2 C3 1.859(9) . ?
Si2 C4 1.895(9) . ?
Si2 C25 1.885(10) . ?
Si2 C26 1.887(10) . ?
Si13 Si16 2.332(4) . ?
Si13 C13 1.896(9) . ?
Si13 C38 1.868(9) . ?
Si13 C37 1.878(10) . ?
Si3 Si8 2.340(4) . ?
Si3 Si10 2.348(4) . ?
Si3 C6 1.921(9) . ?
Si4 Si5 2.407(4) . ?
Si4 C3 1.843(9) . ?
Si4 C23 1.900(11) . ?
Si4 C22 1.904(10) . ?
Si5 Si6 2.356(4) . ?
Si5 Si7 2.372(4) . ?
Si5 Si9 2.347(4) . ?
Si14 Si15 2.400(3) . ?
Si14 Si17 2.345(4) . ?
Si14 Si18 2.366(4) . ?
Si14 Si20 2.360(4) . ?
Si15 C17 1.843(8) . ?
Si15 C46 1.878(11) . ?
Si15 C60 1.880(10) . ?
Si16 Si19 2.364(4) . ?
Si16 Si22 2.345(4) . ?
Si16 C14 1.909(9) . ?
Si17 C31 1.894(11) . ?
Si17 C53 1.857(10) . ?
Si17 C57 1.854(10) . ?
Si6 C54 1.884(12) . ?
Si6 C68 1.882(12) . ?
Si6 C69 1.896(11) . ?
Si18 C55 1.859(12) . ?
Si18 C62 1.866(12) . ?
Si18 C65 1.885(11) . ?
Si19 C16 1.882(11) . ?
Si19 C36 1.882(12) . ?
Si19 C58 1.870(13) . ?
Si7 C24 1.865(12) . ?
Si7 C63 1.858(12) . ?
Si7 C64 1.868(12) . ?
Si8 C29 1.867(12) . ?
Si8 C59 1.866(12) . ?
Si8 C66 1.868(12) . ?
Si20 C51 1.879(12) . ?
Si20 C61 1.872(13) . ?
Si20 C72 1.885(12) . ?
Si9 C49 1.863(11) . ?
Si9 C52 1.878(11) . ?
Si9 C56 1.877(11) . ?
K2 C15 3.478(8) . ?
K2 C8 3.113(10) 2_655 ?
K2 C20 3.084(9) . ?
K2 C33 3.372(11) . ?
K2 C34 3.003(10) . ?
K2 C30 2.984(10) 2_655 ?
K2 C41 3.069(9) . ?
K2 C43 3.450(10) 2_655 ?
K2 C48 3.012(10) . ?
K2 C50 3.351(10) . ?
Si10 C47 1.867(11) . ?
Si10 C67 1.887(12) . ?
Si10 C70 1.875(12) . ?
Si22 C71 1.858(12) . ?
Si22 C73 1.852(15) . ?
Si22 C74 1.844(16) . ?
C14 C15 1.436(12) . ?
C14 C42 1.416(12) . ?
C5 C6 1.457(12) . ?
C5 C1 1.425(12) . ?
C5 C7 1.419(11) . ?
C9 C10 1.372(12) . ?
C9 C2 1.505(12) . ?
C9 C11 1.388(13) . ?
C19 C18 1.493(12) . ?
C19 C20 1.386(13) . ?
C19 C35 1.389(13) . ?
C6 C8 1.377(13) . ?
C10 H10 0.9300 . ?
C10 C21 1.386(14) . ?
C1 C2 1.447(12) . ?
C1 C4 1.522(11) . ?
C13 C40 1.548(12) . ?
C15 C40 1.457(11) . ?
C15 C41 1.414(12) . ?
C17 H17 0.9800 . ?
C17 C18 1.440(12) . ?
C2 C3 1.401(12) . ?
C7 H7 0.9300 . ?
C7 C43 1.351(13) . ?
C18 C40 1.412(12) . ?
C11 H11 0.9300 . ?
C11 C12 1.371(14) . ?
C8 H8 0.9300 . ?
C8 C30 1.391(14) . ?
C20 H20 0.9300 . ?
C20 C34 1.384(13) . ?
C4 H4 0.9800 . ?
C16 H16A 0.9600 . ?
C16 H16B 0.9600 . ?
C16 H16C 0.9600 . ?
C12 H12 0.9300 . ?
C12 C45 1.377(15) . ?
C25 H25A 0.9600 . ?
C25 H25B 0.9600 . ?
C25 H25C 0.9600 . ?
C27 H27A 0.9600 . ?
C27 H27B 0.9600 . ?
C27 H27C 0.9600 . ?
C32 H32 0.9300 . ?
C32 C33 1.397(15) . ?
C32 C35 1.387(14) . ?
C38 H38A 0.9600 . ?
C38 H38B 0.9600 . ?
C38 H38C 0.9600 . ?
C39 H39A 0.9600 . ?
C39 H39B 0.9600 . ?
C39 H39C 0.9600 . ?
C33 H33 0.9300 . ?
C33 C34 1.367(15) . ?
C34 H34 0.9300 . ?
C23 H23A 0.9600 . ?
C23 H23B 0.9600 . ?
C23 H23C 0.9600 . ?
C26 H26A 0.9600 . ?
C26 H26B 0.9600 . ?
C26 H26C 0.9600 . ?
C30 H30 0.9300 . ?
C30 C43 1.393(14) . ?
C28 H28A 0.9600 . ?
C28 H28B 0.9600 . ?
C28 H28C 0.9600 . ?
C31 H31A 0.9600 . ?
C31 H31B 0.9600 . ?
C31 H31C 0.9600 . ?
C21 H21 0.9300 . ?
C21 C45 1.404(15) . ?
C29 H29A 0.9600 . ?
C29 H29B 0.9600 . ?
C29 H29C 0.9600 . ?
C36 H36A 0.9600 . ?
C36 H36B 0.9600 . ?
C36 H36C 0.9600 . ?
C37 H37A 0.9600 . ?
C37 H37B 0.9600 . ?
C37 H37C 0.9600 . ?
C35 H35 0.9300 . ?
C22 H22A 0.9600 . ?
C22 H22B 0.9600 . ?
C22 H22C 0.9600 . ?
C24 H24A 0.9600 . ?
C24 H24B 0.9600 . ?
C24 H24C 0.9600 . ?
C41 H41 0.9300 . ?
C41 C48 1.360(13) . ?
C42 H42 0.9300 . ?
C42 C50 1.376(13) . ?
C43 H43 0.9300 . ?
C44 H44A 0.9600 . ?
C44 H44B 0.9600 . ?
C44 H44C 0.9600 . ?
C45 H45 0.9300 . ?
C46 H46A 0.9600 . ?
C46 H46B 0.9600 . ?
C46 H46C 0.9600 . ?
C47 H47A 0.9600 . ?
C47 H47B 0.9600 . ?
C47 H47C 0.9600 . ?
C48 H48 0.9300 . ?
C48 C50 1.383(14) . ?
C49 H49A 0.9600 . ?
C49 H49B 0.9600 . ?
C49 H49C 0.9600 . ?
C50 H50 0.9300 . ?
C51 H51A 0.9600 . ?
C51 H51B 0.9600 . ?
C51 H51C 0.9600 . ?
C52 H52A 0.9600 . ?
C52 H52B 0.9600 . ?
C52 H52C 0.9600 . ?
C53 H53A 0.9600 . ?
C53 H53B 0.9600 . ?
C53 H53C 0.9600 . ?
C54 H54A 0.9600 . ?
C54 H54B 0.9600 . ?
C54 H54C 0.9600 . ?
C55 H55A 0.9600 . ?
C55 H55B 0.9600 . ?
C55 H55C 0.9600 . ?
C56 H56A 0.9600 . ?
C56 H56B 0.9600 . ?
C56 H56C 0.9600 . ?
C57 H57A 0.9600 . ?
C57 H57B 0.9600 . ?
C57 H57C 0.9600 . ?
C58 H58A 0.9600 . ?
C58 H58B 0.9600 . ?
C58 H58C 0.9600 . ?
C59 H59A 0.9600 . ?
C59 H59B 0.9600 . ?
C59 H59C 0.9600 . ?
C60 H60A 0.9600 . ?
C60 H60B 0.9600 . ?
C60 H60C 0.9600 . ?
C61 H61A 0.9600 . ?
C61 H61B 0.9600 . ?
C61 H61C 0.9600 . ?
C62 H62A 0.9600 . ?
C62 H62B 0.9600 . ?
C62 H62C 0.9600 . ?
C63 H63A 0.9600 . ?
C63 H63B 0.9600 . ?
C63 H63C 0.9600 . ?
C64 H64A 0.9600 . ?
C64 H64B 0.9600 . ?
C64 H64C 0.9600 . ?
C65 H65A 0.9600 . ?
C65 H65B 0.9600 . ?
C65 H65C 0.9600 . ?
C66 H66A 0.9600 . ?
C66 H66B 0.9600 . ?
C66 H66C 0.9600 . ?
C67 H67A 0.9600 . ?
C67 H67B 0.9600 . ?
C67 H67C 0.9600 . ?
C68 H68A 0.9600 . ?
C68 H68B 0.9600 . ?
C68 H68C 0.9600 . ?
C69 H69A 0.9600 . ?
C69 H69B 0.9600 . ?
C69 H69C 0.9600 . ?
C70 H70A 0.9600 . ?
C70 H70B 0.9600 . ?
C70 H70C 0.9600 . ?
C71 H71A 0.9600 . ?
C71 H71B 0.9600 . ?
C71 H71C 0.9600 . ?
C72 H72A 0.9600 . ?
C72 H72B 0.9600 . ?
C72 H72C 0.9600 . ?
C73 H73A 0.9600 . ?
C73 H73B 0.9600 . ?
C73 H73C 0.9600 . ?
C74 H74A 0.9600 . ?
C74 H74B 0.9600 . ?
C74 H74C 0.9600 . ?

loop_
_geom_torsion_atom_site_label_1
_geom_torsion_atom_site_label_2
_geom_torsion_atom_site_label_3
_geom_torsion_atom_site_label_4
_geom_torsion
_geom_torsion_site_symmetry_1
_geom_torsion_site_symmetry_2
_geom_torsion_site_symmetry_3
_geom_torsion_site_symmetry_4
_geom_torsion_publ_flag
K1 Si12 C13 Si13 174.1(5) . . . . ?
K1 Si12 C13 C40 57.5(4) . . . . ?
K1 Si12 C17 Si15 139.4(5) . . . . ?
K1 Si12 C17 C18 -50.2(5) . . . . ?
K1 C9 C10 C21 61.7(9) . . . . ?
K1 C9 C2 C1 -23.7(11) . . . . ?
K1 C9 C2 C3 168.2(6) . . . . ?
K1 C9 C11 C12 -64.0(9) . . . . ?
K1 C10 C21 C45 68.3(9) . . . . ?
K1 C13 C40 C15 -89.8(7) . . . . ?
K1 C13 C40 C18 90.0(7) . . . . ?
K1 C15 C40 C13 92.4(7) . . . . ?
K1 C15 C40 C18 -87.4(8) . . . . ?
K1 C15 C41 K2 153.5(3) . . . . ?
K1 C15 C41 C48 -131.9(10) . . . . ?
K1 C7 C43 K2 -169.6(3) . . . 2_655 ?
K1 C7 C43 C30 -109.4(9) . . . . ?
K1 C18 C40 C13 -92.7(6) . . . . ?
K1 C18 C40 C15 87.1(8) . . . . ?
K1 C11 C12 C45 -68.6(9) . . . . ?
K1 C12 C45 C21 -73.6(9) . . . . ?
K1 C21 C45 C12 73.3(9) . . . . ?
K1 C41 C48 K2 163.4(6) . . . . ?
K1 C41 C48 C50 -111.0(10) . . . . ?
Si12 C13 C40 K1 -72.6(4) . . . . ?
Si12 C13 C40 C15 -162.4(6) . . . . ?
Si12 C13 C40 C18 17.4(8) . . . . ?
Si12 C17 C18 K1 58.3(5) . . . . ?
Si12 C17 C18 C19 -177.5(6) . . . . ?
Si12 C17 C18 C40 -9.4(9) . . . . ?
Si13 C13 C40 K1 165.5(4) . . . . ?
Si13 C13 C40 C15 75.7(8) . . . . ?
Si13 C13 C40 C18 -104.5(7) . . . . ?
Si3 Si1 C4 Si2 174.1(4) . . . . ?
Si3 Si1 C4 C1 59.1(6) . . . . ?
Si3 C6 C8 K2 -111.2(5) . . . 2_655 ?
Si3 C6 C8 C30 173.6(7) . . . . ?
Si5 Si4 C3 Si2 97.5(5) . . . . ?
Si5 Si4 C3 C2 -89.1(8) . . . . ?
Si14 Si15 C17 Si12 -78.8(6) . . . . ?
Si14 Si15 C17 C18 113.2(7) . . . . ?
Si15 C17 C18 K1 -131.8(6) . . . . ?
Si15 C17 C18 C19 -7.6(12) . . . . ?
Si15 C17 C18 C40 160.5(7) . . . . ?
Si16 Si13 C13 K1 -10.6(14) . . . . ?
Si16 Si13 C13 Si12 -170.8(4) . . . . ?
Si16 Si13 C13 C40 -57.5(5) . . . . ?
Si16 C14 C15 K1 -100.0(8) . . . . ?
Si16 C14 C15 K2 114.1(6) . . . . ?
Si16 C14 C15 C40 -12.2(12) . . . . ?
Si16 C14 C15 C41 172.9(6) . . . . ?
Si16 C14 C42 C50 -173.2(8) . . . . ?
K2 C15 C40 K1 119.2(4) . . . . ?
K2 C15 C40 C13 -148.4(6) . . . . ?
K2 C15 C40 C18 31.9(10) . . . . ?
K2 C15 C41 K1 -153.5(3) . . . . ?
K2 C15 C41 C48 74.6(9) . . . . ?
K2 C8 C30 C43 -94.0(8) 2_655 . . . ?
K2 C20 C34 C33 88.3(9) . . . . ?
K2 C33 C34 C20 -80.6(9) . . . . ?
K2 C30 C43 K1 -171.6(3) 2_655 . . . ?
K2 C30 C43 C7 -83.7(9) 2_655 . . . ?
K2 C41 C48 C50 85.6(9) . . . . ?
K2 C48 C50 C42 78.8(9) . . . . ?
C14 C15 C40 K1 -127.6(7) . . . . ?
C14 C15 C40 C13 -35.2(12) . . . . ?
C14 C15 C40 C18 145.0(9) . . . . ?
C14 C15 C41 K1 130.0(7) . . . . ?
C14 C15 C41 K2 -76.5(7) . . . . ?
C14 C15 C41 C48 -1.9(13) . . . . ?
C14 C42 C50 K2 62.6(10) . . . . ?
C14 C42 C50 C48 0.7(15) . . . . ?
C5 C6 C8 K2 75.9(8) . . . 2_655 ?
C5 C6 C8 C30 0.7(14) . . . . ?
C5 C1 C2 C9 27.3(13) . . . . ?
C5 C1 C2 C3 -164.7(8) . . . . ?
C5 C1 C4 Si1 -80.0(9) . . . . ?
C5 C1 C4 Si2 155.6(7) . . . . ?
C5 C7 C43 K1 110.9(9) . . . . ?
C5 C7 C43 K2 -58.7(10) . . . 2_655 ?
C5 C7 C43 C30 1.5(15) . . . . ?
C9 C10 C21 K1 -68.7(9) . . . . ?
C9 C10 C21 C45 -0.4(16) . . . . ?
C9 C2 C3 Si2 172.9(6) . . . . ?
C9 C2 C3 Si4 -1.5(12) . . . . ?
C9 C11 C12 K1 71.4(9) . . . . ?
C9 C11 C12 C45 2.7(16) . . . . ?
C19 C18 C40 K1 -105.2(7) . . . . ?
C19 C18 C40 C13 162.1(7) . . . . ?
C19 C18 C40 C15 -18.1(12) . . . . ?
C19 C20 C34 K2 -89.5(9) . . . . ?
C19 C20 C34 C33 -1.2(15) . . . . ?
C6 C5 C1 C2 -148.3(8) . . . . ?
C6 C5 C1 C4 36.1(13) . . . . ?
C6 C5 C7 K1 89.2(7) . . . . ?
C6 C5 C7 C43 -2.9(13) . . . . ?
C6 C8 C30 K2 91.8(9) . . . 2_655 ?
C6 C8 C30 C43 -2.2(14) . . . . ?
C10 C9 C2 C1 -119.3(10) . . . . ?
C10 C9 C2 C3 72.6(12) . . . . ?
C10 C9 C11 K1 59.0(8) . . . . ?
C10 C9 C11 C12 -4.9(15) . . . . ?
C10 C21 C45 K1 -75.1(9) . . . . ?
C10 C21 C45 C12 -1.9(15) . . . . ?
C1 C5 C6 Si3 13.0(11) . . . . ?
C1 C5 C6 C8 -174.3(9) . . . . ?
C1 C5 C7 K1 -94.7(8) . . . . ?
C1 C5 C7 C43 173.2(9) . . . . ?
C1 C2 C3 Si2 5.0(10) . . . . ?
C1 C2 C3 Si4 -169.4(7) . . . . ?
C13 Si12 C17 Si15 -153.5(5) . . . . ?
C13 Si12 C17 C18 16.9(6) . . . . ?
C15 C14 C42 C50 -2.0(14) . . . . ?
C15 C41 C48 K2 -85.0(9) . . . . ?
C15 C41 C48 C50 0.6(15) . . . . ?
C17 Si12 C13 K1 -76.8(3) . . . . ?
C17 Si12 C13 Si13 97.3(5) . . . . ?
C17 Si12 C13 C40 -19.3(6) . . . . ?
C17 C18 C40 K1 86.8(7) . . . . ?
C17 C18 C40 C13 -5.9(11) . . . . ?
C17 C18 C40 C15 173.9(8) . . . . ?
C2 C9 C10 K1 125.9(8) . . . . ?
C2 C9 C10 C21 -172.4(9) . . . . ?
C2 C9 C11 K1 -124.6(7) . . . . ?
C2 C9 C11 C12 171.4(9) . . . . ?
C2 C1 C4 Si1 103.8(7) . . . . ?
C2 C1 C4 Si2 -20.5(8) . . . . ?
C7 C5 C6 Si3 -170.9(6) . . . . ?
C7 C5 C6 C8 1.7(12) . . . . ?
C7 C5 C1 C2 36.0(13) . . . . ?
C7 C5 C1 C4 -139.7(9) . . . . ?
C3 Si2 C4 Si1 -97.8(5) . . . . ?
C3 Si2 C4 C1 20.0(6) . . . . ?
C18 C19 C20 K2 107.9(8) . . . . ?
C18 C19 C20 C34 -176.3(9) . . . . ?
C18 C19 C35 C32 178.1(9) . . . . ?
C11 C9 C10 K1 -57.9(8) . . . . ?
C11 C9 C10 C21 3.7(14) . . . . ?
C11 C9 C2 C1 64.5(11) . . . . ?
C11 C9 C2 C3 -103.5(10) . . . . ?
C11 C12 C45 K1 74.3(9) . . . . ?
C11 C12 C45 C21 0.7(15) . . . . ?
C8 C30 C43 K1 -86.8(9) . . . . ?
C8 C30 C43 K2 84.9(8) . . . 2_655 ?
C8 C30 C43 C7 1.1(14) . . . . ?
C20 C19 C18 K1 -150.0(7) . . . . ?
C20 C19 C18 C17 93.5(10) . . . . ?
C20 C19 C18 C40 -74.7(11) . . . . ?
C20 C19 C35 C32 3.4(14) . . . . ?
C4 Si2 C3 Si4 159.7(5) . . . . ?
C4 Si2 C3 C2 -14.9(6) . . . . ?
C4 C1 C2 C9 -156.7(7) . . . . ?
C4 C1 C2 C3 11.3(11) . . . . ?
C40 C15 C41 K1 -45.0(7) . . . . ?
C40 C15 C41 K2 108.5(7) . . . . ?
C40 C15 C41 C48 -177.0(9) . . . . ?
C25 Si2 C3 Si4 40.7(7) . . . . ?
C25 Si2 C3 C2 -134.0(6) . . . . ?
C25 Si2 C4 Si1 25.5(7) . . . . ?
C25 Si2 C4 C1 143.3(6) . . . . ?
C27 Si1 C4 Si2 -68.7(6) . . . . ?
C27 Si1 C4 C1 176.4(6) . . . . ?
C32 C33 C34 K2 82.8(9) . . . . ?
C32 C33 C34 C20 2.2(15) . . . . ?
C38 Si13 C13 K1 108.1(13) . . . . ?
C38 Si13 C13 Si12 -52.2(6) . . . . ?
C38 Si13 C13 C40 61.2(7) . . . . ?
C39 Si12 C13 K1 158.0(4) . . . . ?
C39 Si12 C13 Si13 -27.9(7) . . . . ?
C39 Si12 C13 C40 -144.5(6) . . . . ?
C39 Si12 C17 Si15 -31.3(8) . . . . ?
C39 Si12 C17 C18 139.0(6) . . . . ?
C33 C32 C35 C19 -2.5(15) . . . . ?
C23 Si4 C3 Si2 -18.8(7) . . . . ?
C23 Si4 C3 C2 154.5(8) . . . . ?
C26 Si2 C3 Si4 -84.3(6) . . . . ?
C26 Si2 C3 C2 101.1(7) . . . . ?
C26 Si2 C4 Si1 141.5(5) . . . . ?
C26 Si2 C4 C1 -100.7(6) . . . . ?
C28 Si1 C4 Si2 53.6(6) . . . . ?
C28 Si1 C4 C1 -61.3(7) . . . . ?
C37 Si13 C13 K1 -129.8(13) . . . . ?
C37 Si13 C13 Si12 70.0(6) . . . . ?
C37 Si13 C13 C40 -176.7(6) . . . . ?
C35 C19 C18 K1 35.5(10) . . . . ?
C35 C19 C18 C17 -81.0(11) . . . . ?
C35 C19 C18 C40 110.8(10) . . . . ?
C35 C19 C20 K2 -77.4(8) . . . . ?
C35 C19 C20 C34 -1.5(14) . . . . ?
C35 C32 C33 K2 62.3(10) . . . . ?
C35 C32 C33 C34 -0.4(15) . . . . ?
C22 Si4 C3 Si2 -133.6(6) . . . . ?
C22 Si4 C3 C2 39.7(9) . . . . ?
C41 C15 C40 K1 47.0(8) . . . . ?
C41 C15 C40 C13 139.4(8) . . . . ?
C41 C15 C40 C18 -40.3(12) . . . . ?
C41 C48 C50 K2 -78.7(9) . . . . ?
C41 C48 C50 C42 0.1(15) . . . . ?
C42 C14 C15 K1 89.6(10) . . . . ?
C42 C14 C15 K2 -56.3(8) . . . . ?
C42 C14 C15 C40 177.4(8) . . . . ?
C42 C14 C15 C41 2.5(12) . . . . ?
C44 Si12 C13 K1 42.8(4) . . . . ?
C44 Si12 C13 Si13 -143.0(5) . . . . ?
C44 Si12 C13 C40 100.4(6) . . . . ?
C44 Si12 C17 Si15 92.8(6) . . . . ?
C44 Si12 C17 C18 -96.9(6) . . . . ?
C46 Si15 C17 Si12 42.2(7) . . . . ?
C46 Si15 C17 C18 -125.7(8) . . . . ?
C60 Si15 C17 Si12 157.2(6) . . . . ?
C60 Si15 C17 C18 -10.7(10) . . . . ?
